data_7234941
loop_
_publ_author_name
'Vicent-Morales, Mar\'ia'
'Vit\'orica-Yrez\'abal, I\~nigo J.'
'Souto, Manuel'
'M\'inguez Espallargas, Guillermo'

_publ_section_title
;
 Influence of interpenetration on the flexibility of MUV-2
;
_journal_issue 19
_journal_name_full CrystEngComm
_journal_page_first 3031
_journal_paper_doi 10.1039/C9CE00233B
_journal_volume 21
_journal_year 2019
_chemical_absolute_configuration ad
_chemical_formula_moiety 'C66 H39 Fe3 N3 O13 S6, 1.36(C5 H5 N)'
_chemical_formula_sum 'C72.79 H45.79 Fe3 N4.36 O13 S6'
_chemical_formula_weight 1549.35
_space_group_crystal_system orthorhombic
_space_group_IT_number 20
_space_group_name_Hall 'C 2c 2'
_space_group_name_H-M_alt 'C 2 2 21'
_atom_sites_solution_hydrogens geom
_atom_sites_solution_primary dual
_audit_creation_date 2018-11-05
_audit_creation_method
;
Olex2 1.2
(compiled 2018.05.29 svn.r3508 for OlexSys, GUI svn.r5506)
;
_audit_update_record
;
2019-02-15 deposited with the CCDC.	2019-04-11 downloaded from the CCDC.
;
_cell_angle_alpha 90
_cell_angle_beta 90
_cell_angle_gamma 90
_cell_formula_units_Z 8
_cell_length_a 34.2069(7)
_cell_length_b 57.0341(9)
_cell_length_c 12.1673(2)
_cell_measurement_reflns_used 21972
_cell_measurement_temperature 100
_cell_measurement_theta_max 29.5080
_cell_measurement_theta_min 1.6200
_cell_volume 23737.9(7)
_computing_cell_refinement 'CrysAlisPro 1.171.40.14d (Rigaku OD, 2018)'
_computing_data_collection 'CrysAlisPro 1.171.40.14d (Rigaku OD, 2018)'
_computing_data_reduction 'CrysAlisPro 1.171.40.14d (Rigaku OD, 2018)'
_computing_molecular_graphics 'Olex2 (Dolomanov et al., 2009)'
_computing_publication_material 'Olex2 (Dolomanov et al., 2009)'
_computing_structure_refinement 'ShelXL (Sheldrick, 2015)'
_computing_structure_solution 'ShelXT (Sheldrick, 2015)'
_diffrn_ambient_temperature 100
_diffrn_detector 'Pilatus 3M detector'
_diffrn_detector_area_resol_mean 0.0350
_diffrn_detector_type 'Rigaku Saturn724+'
_diffrn_measured_fraction_theta_full 0.998
_diffrn_measured_fraction_theta_max 0.998
_diffrn_measurement_details
;
List of Runs (angles in degrees, time in seconds):

  # Type    Start    End  Width  t~exp~   \w     \q     \k     \f   Frames
#--------------------------------------------------------------------------
  1  \w   -145.00  24.00   1.00    0.20    --   30.00   0.00   0.00  169
  2  \w   -145.00  24.00   1.00    0.20    --   30.00   0.00 120.00  169
  3  \w   -145.00  24.00   1.00    0.20    --   30.00   0.00 240.00  169
  4  \f      0.00 179.00   1.00    0.20   0.00   0.00   0.00    --   179
;
_diffrn_measurement_device 'CrystalLogic Kappa (4 circle)'
_diffrn_measurement_device_type 'dectris-CrysAlisPro-abstract goniometer imported dectris images'
_diffrn_measurement_method '\w and \f scans'
_diffrn_orient_matrix_type 'CrysAlisPro convention (1999,Acta A55,543-557)'
_diffrn_orient_matrix_UB_11 -0.0049900000
_diffrn_orient_matrix_UB_12 -0.0090775000
_diffrn_orient_matrix_UB_13 -0.0346097000
_diffrn_orient_matrix_UB_21 0.0157651000
_diffrn_orient_matrix_UB_22 0.0026045000
_diffrn_orient_matrix_UB_23 -0.0330454000
_diffrn_orient_matrix_UB_31 0.0115017000
_diffrn_orient_matrix_UB_32 -0.0075318000
_diffrn_orient_matrix_UB_33 0.0302393000
_diffrn_radiation_collimation '0.3 x 1.5 Double Pinhole'
_diffrn_radiation_monochromator Synchrotron
_diffrn_radiation_probe x-ray
_diffrn_radiation_type Synchrotron
_diffrn_radiation_wavelength 0.6889
_diffrn_reflns_av_R_equivalents 0.1330
_diffrn_reflns_av_unetI/netI 0.0744
_diffrn_reflns_Laue_measured_fraction_full 0.998
_diffrn_reflns_Laue_measured_fraction_max 0.998
_diffrn_reflns_limit_h_max 41
_diffrn_reflns_limit_h_min -41
_diffrn_reflns_limit_k_max 68
_diffrn_reflns_limit_k_min -68
_diffrn_reflns_limit_l_max 14
_diffrn_reflns_limit_l_min -14
_diffrn_reflns_number 141606
_diffrn_reflns_point_group_measured_fraction_full 0.999
_diffrn_reflns_point_group_measured_fraction_max 0.999
_diffrn_reflns_theta_full 24.415
_diffrn_reflns_theta_max 24.519
_diffrn_reflns_theta_min 1.756
_diffrn_source Synchrotron
_diffrn_source_type 'Undulator, I19, DLS, RAL'
_exptl_absorpt_coefficient_mu 0.461
_exptl_absorpt_correction_T_max 1.00000
_exptl_absorpt_correction_T_min 0.63964
_exptl_absorpt_correction_type multi-scan
_exptl_absorpt_process_details
;
CrysAlisPro 1.171.40.14d (Rigaku Oxford Diffraction, 2018)
Empirical absorption correction using spherical harmonics,
 implemented in SCALE3 ABSPACK scaling algorithm.
;
_exptl_crystal_colour 'clear dark red'
_exptl_crystal_colour_lustre clear
_exptl_crystal_colour_modifier dark
_exptl_crystal_colour_primary red
_exptl_crystal_density_diffrn 0.867
_exptl_crystal_description block
_exptl_crystal_F_000 6328
_exptl_crystal_size_max 0.04
_exptl_crystal_size_mid 0.02
_exptl_crystal_size_min 0.02
_refine_diff_density_max 1.629
_refine_diff_density_min -1.182
_refine_diff_density_rms 0.135
_refine_ls_abs_structure_details
;
 Refined as an inversion twin.
;
_refine_ls_abs_structure_Flack 0.49(4)
_refine_ls_extinction_method none
_refine_ls_goodness_of_fit_ref 1.370
_refine_ls_hydrogen_treatment constr
_refine_ls_matrix_type full
_refine_ls_number_parameters 1114
_refine_ls_number_reflns 21742
_refine_ls_number_restraints 2130
_refine_ls_restrained_S_all 1.354
_refine_ls_R_factor_all 0.1221
_refine_ls_R_factor_gt 0.1143
_refine_ls_shift/su_max 0.001
_refine_ls_shift/su_mean 0.000
_refine_ls_structure_factor_coef Fsqd
_refine_ls_weighting_details 'w=1/[\s^2^(Fo^2^)+(0.2000P)^2^] where P=(Fo^2^+2Fc^2^)/3'
_refine_ls_weighting_scheme calc
_refine_ls_wR_factor_gt 0.3166
_refine_ls_wR_factor_ref 0.3262
_reflns_Friedel_coverage 0.854
_reflns_Friedel_fraction_full 1.000
_reflns_Friedel_fraction_max 1.000
_reflns_number_gt 19109
_reflns_number_total 21742
_reflns_threshold_expression 'I > 2\s(I)'
_cod_data_source_file c9ce00233b2.cif
_cod_data_source_block m_muv_2_py_col1_orthoc
_cod_database_code 7234941
_shelxl_version_number 2014/6
_chemical_oxdiff_formula 'FeN4C30H20O S'
_shelx_space_group_comment
;
The symmetry employed for this shelxl refinement is uniquely defined
by the following loop, which should always be used as a source of
symmetry information in preference to the above space-group names.
They are only intended as comments.
;
_shelx_estimated_absorpt_t_max 0.991
_shelx_estimated_absorpt_t_min 0.982
_olex2_refinement_description
;
1. Twinned data refinement
 Scales: 0.51(4)
 0.49(4)
2. Fixed Uiso
 At 1.2 times of:
  All C(H) groups
3. Restrained distances
 C41-C1
 1.5 with sigma of 0.002
 S1-C8 \\sim S1A-C8
 with sigma of 0.02
 S1-C7 \\sim S1A-C7
 with sigma of 0.02
 S4-C17 \\sim S4A-C17
 with sigma of 0.02
 S4-C19 \\sim S4A-C19
 with sigma of 0.02
 S5-C54 \\sim S5A-C54
 with sigma of 0.02
 S5-C52 \\sim S5A-C52
 with sigma of 0.02
 S6-C53 \\sim S6A-C53
 with sigma of 0.02
 S6-C52 \\sim S6A-C52
 with sigma of 0.02
 C9-C10 \\sim C9-C10A
 with sigma of 0.002
 C3A-C2 \\sim C3-C2
 with sigma of 0.002
 C7-C6A \\sim C7-C6
 with sigma of 0.002
 Fe2-N2A \\sim Fe2-N2
 with sigma of 0.002
 C14A-C13 \\sim C14-C13A
 with sigma of 0.002
4. Restrained planarity
 C13A, C14, O6, O7
 with sigma of 0.002
5. Uiso/Uaniso restraints and constraints
C67 \\sim C66 \\sim C1AA \\sim N65 \\sim C4 \\sim C64: within 2A with sigma of
0.002 and sigma for terminal atoms of 0.004
C67: within 2A with sigma of 0.002 and sigma for terminal atoms of 0.004
S4A \\sim S4 \\sim S1A \\sim S1: within 2A with sigma of 0.002 and sigma for
terminal atoms of 0.004
S6 \\sim S6A \\sim S5 \\sim S5A: within 2A with sigma of 0.04 and sigma for
terminal atoms of 0.08
N1 \\sim C37 \\sim C38 \\sim C39 \\sim C40 \\sim C36 \\sim N1A \\sim C37A \\sim
C38A \\sim C39A \\sim C40A \\sim C36A: within 2A with sigma of 0.002 and sigma
for terminal atoms of 0.004
C69 \\sim C46 \\sim C68 \\sim C45 \\sim C44 \\sim N2: within 2A with sigma of
0.002 and sigma for terminal atoms of 0.004
C46 \\sim C68 \\sim C45 \\sim C69 \\sim C44 \\sim C44A \\sim C69A \\sim C45A
\\sim C68A \\sim C46A \\sim N2 \\sim N2A: within 2A with sigma of 0.002 and
sigma for terminal atoms of 0.004
C56 \\sim C55 \\sim C61 \\sim C60 \\sim C58 \\sim C57: within 2A with sigma of
0.002 and sigma for terminal atoms of 0.004
N1BA \\sim C0AA \\sim C9AA \\sim C8AA \\sim C7AA \\sim C2BA: within 2A with
sigma of 0.002 and sigma for terminal atoms of 0.004
C13 \\sim C15 \\sim C16 \\sim C10 \\sim C11 \\sim C12 \\sim C15A \\sim C13A
\\sim C12A \\sim C11A \\sim C10A \\sim C16A: within 2A with sigma of 0.002 and
sigma for terminal atoms of 0.004
C28 \\sim C33A \\sim C33 \\sim C32 \\sim C32A \\sim C29 \\sim C29A \\sim C28A:
within 2A with sigma of 0.002 and sigma for terminal atoms of 0.004
C22 \\sim C25A \\sim C26A \\sim C26 \\sim C25 \\sim C22A \\sim C21A: within 2A
with sigma of 0.04 and sigma for terminal atoms of 0.08
C22 \\sim C21 \\sim C20 \\sim C20A \\sim C26 \\sim C21A \\sim C22A \\sim C23A
\\sim C23 \\sim C25 \\sim C25A \\sim C26A: within 2A with sigma of 0.002 and
sigma for terminal atoms of 0.004
C49 \\sim C48 \\sim C47 \\sim N3 \\sim C51 \\sim C50: within 2A with sigma of
0.002 and sigma for terminal atoms of 0.004
C51 \\sim N3 \\sim C47 \\sim C48 \\sim C49 \\sim C50 \\sim C51A \\sim C50A
\\sim C49A \\sim C48A \\sim C47A \\sim N3A: within 2A with sigma of 0.002 and
sigma for terminal atoms of 0.004
C14 \\sim C14A: within 2A with sigma of 0.002 and sigma for terminal atoms of
0.004
O6 \\sim C14 \\sim C14A \\sim O7: within 2A with sigma of 0.002 and sigma for
terminal atoms of 0.004
Uanis(C3A) \\sim Ueq, Uanis(C3) \\sim Ueq: with sigma of 0.002 and sigma for
terminal atoms of 0.004
6. Rigid body (RIGU) restrains
 S5, S6, C52, S5A, C53, C54, S6A
 with sigma for 1-2 distances of 0.002 and sigma for 1-3 distances of 0.002
 N1, C37, C38, C39, C40, C36, N1A, C37A, C38A, C39A, C40A, C36A
 with sigma for 1-2 distances of 0.004 and sigma for 1-3 distances of 0.004
 C49, C48, C47, N3, C51, C50
 with sigma for 1-2 distances of 0.002 and sigma for 1-3 distances of 0.002
 C63, Fe3, O1, O4, O3, N1, Fe1, Fe2, C2, C1, C37, C36, O5, N3, O2, N2, C3, C3A,
  C41, C38, C40, C47, C51, C46, C44, C35, C5CA, C4A, C35A, C42, C43, C39, C48,
 C50, C68, C69, C34, C5, C5A, C34A, C2AA, C49, C45, C6, C6A, C62, C7, C53, S1,
 C9, S6, C54, C8, S2, C10, C10A, C52, S5, C55, C17, C16, C11, C11A, C16A, C61,
 C56, S3, S4, C15, C12, C12A, C15A, C60, C57, C18, C19, C27, C13, C13A, C58,
 C27A, C20, C33, C28, C14, C59, C33A, C28A, C26A, C21A, C26, C21, C32, C29, O6,
 O7, O12, O13, C32A, C29A, C25A, C22A, C25, C22, C30, C30A, C23, C31, C24, O11,
 O10, O8, O9
 with sigma for 1-2 distances of 0.002 and sigma for 1-3 distances of 0.002
 C14, H28A, C14A, O6, Fe1, Fe3, O1, Fe2
 with sigma for 1-2 distances of 0.002 and sigma for 1-3 distances of 0.002
7. Others
 Sof(C29A)=Sof(H29A)=Sof(C30A)=Sof(C32A)=Sof(H32A)=Sof(C33A)=Sof(H33A)=
 Sof(C27A)=Sof(C28A)=Sof(H28A)=1-FVAR(1)
 Sof(C29)=Sof(H29)=Sof(C30)=Sof(C32)=Sof(H32)=Sof(C33)=Sof(H33)=Sof(C27)=
 Sof(C28)=Sof(H28)=FVAR(1)
 Sof(C20A)=Sof(C21A)=Sof(H21A)=Sof(C22A)=Sof(H22A)=Sof(C23A)=Sof(C25A)=
 Sof(H25A)=Sof(C26A)=Sof(H26A)=1-FVAR(2)
 Sof(C23)=Sof(C25)=Sof(H25)=Sof(C26)=Sof(H26)=Sof(C20)=Sof(C21)=Sof(H21)=
 Sof(C22)=Sof(H22)=FVAR(2)
 Sof(C15A)=Sof(H15A)=Sof(C13A)=Sof(C12A)=Sof(H12A)=Sof(C11A)=Sof(H11A)=
 Sof(C10A)=Sof(C16A)=Sof(H16A)=Sof(C2BA)=Sof(H2BA)=Sof(N1BA)=Sof(C0AA)=
 Sof(H0AA)=Sof(C9AA)=Sof(H9AA)=Sof(C8AA)=Sof(H8AA)=Sof(C7AA)=Sof(H7AA)=
 Sof(C14A)=Sof(C51A)=Sof(H51A)=Sof(C50A)=Sof(H50A)=Sof(C49A)=Sof(H49A)=
 Sof(C48A)=Sof(H48A)=Sof(C47A)=Sof(H47A)=Sof(N3A)=1-FVAR(3)
 Sof(C14)=Sof(C13)=Sof(C15)=Sof(H15)=Sof(C16)=Sof(H16)=Sof(C10)=Sof(C11)=
 Sof(H11)=Sof(C12)=Sof(H12)=Sof(C51)=Sof(H51)=Sof(N3)=Sof(C47)=Sof(H47)=
 Sof(C48)=Sof(H48)=Sof(C49)=Sof(H49)=Sof(C50)=Sof(H50)=FVAR(3)
 Sof(C3A)=Sof(C4A)=Sof(H4A)=Sof(C5A)=Sof(H5A)=Sof(C6A)=Sof(C34A)=Sof(H34A)=
 Sof(C35A)=Sof(H35A)=1-FVAR(4)
 Sof(C6)=Sof(C34)=Sof(H34)=Sof(C35)=Sof(H35)=Sof(C3)=Sof(C5CA)=Sof(H5CA)=
 Sof(C5)=Sof(H5)=FVAR(4)
 Sof(N1A)=Sof(C37A)=Sof(H37A)=Sof(C38A)=Sof(H38A)=Sof(C39A)=Sof(H39A)=
 Sof(C40A)=Sof(H40A)=Sof(C36A)=Sof(H36A)=1-FVAR(5)
 Sof(N1)=Sof(C37)=Sof(H37)=Sof(C38)=Sof(H38)=Sof(C39)=Sof(H39)=Sof(C40)=
 Sof(H40)=Sof(C36)=Sof(H36)=FVAR(5)
 Sof(S4A)=Sof(S1A)=1-FVAR(6)
 Sof(S1)=Sof(S4)=FVAR(6)
 Sof(S6)=Sof(S5A)=1-FVAR(7)
 Sof(S5)=Sof(S6A)=FVAR(7)
 Sof(N2A)=Sof(C46A)=Sof(H46A)=Sof(C68A)=Sof(H68A)=Sof(C45A)=Sof(H45A)=
 Sof(C69A)=Sof(H69A)=Sof(C44A)=Sof(H44A)=1-FVAR(8)
 Sof(C46)=Sof(H46)=Sof(C68)=Sof(H68)=Sof(C45)=Sof(H45)=Sof(C69)=Sof(H69)=
 Sof(C44)=Sof(H44)=Sof(N2)=FVAR(8)
8.a Aromatic/amide H refined with riding coordinates:
 C37(H37), C38(H38), C39(H39), C40(H40), C36(H36), C25(H25), C26(H26),
 C21(H21), C22(H22), C60(H60), C61(H61), C56(H56), C57(H57), C63(H63), C42(H42),
  C43(H43), C2AA(H2AA), C34(H34), C35(H35), C5CA(H5CA), C5(H5), C29(H29),
 C32(H32), C33(H33), C28(H28), C15(H15), C16(H16), C11(H11), C12(H12), C51(H51),
  C47(H47), C48(H48), C49(H49), C50(H50), C46(H46), C68(H68), C45(H45),
 C69(H69), C44(H44), C29A(H29A), C32A(H32A), C33A(H33A), C28A(H28A), C15A(H15A),
  C12A(H12A), C11A(H11A), C16A(H16A), C4A(H4A), C5A(H5A), C34A(H34A),
 C35A(H35A), C1AA(H1AA), C66(H66), C67(H67), C64(H64), C4(H4), C2BA(H2BA),
 C0AA(H0AA), C9AA(H9AA), C8AA(H8AA), C7AA(H7AA), C37A(H37A), C38A(H38A),
 C39A(H39A), C40A(H40A), C36A(H36A), C21A(H21A), C22A(H22A), C25A(H25A),
 C26A(H26A), C46A(H46A), C68A(H68A), C45A(H45A), C69A(H69A), C44A(H44A),
 C51A(H51A), C50A(H50A), C49A(H49A), C48A(H48A), C47A(H47A)
8.b Fitted hexagon refined as free rotating group:
 N1(C37,C38,C39,C40,C36), C23(C25,C26,C20,C21,C22), C58(C60,C61,C55,C56,C57),
 C62(C63,C42,C41,C43,C2AA), C6(C34,C35,C3,C5CA,C5), C29(C30,C32,C33,C27,C28),
 C13(C15,C16,C10,C11,C12), C51(N3,C47,C48,C49,C50), C46(C68,C45,C69,C44,N2),
 C29A(C30A,C32A,C33A,C27A,C28A), C15A(C13A,C12A,C11A,C10A,C16A), C3A(C4A,C5A,
 C6A,C34A,C35A), C1AA(C66,C67,C64,C4,N65), C2BA(N1BA,C0AA,C9AA,C8AA,C7AA),
 N1A(C37A,C38A,C39A,C40A,C36A), C20A(C21A,C22A,C23A,C25A,C26A), N2A(C46A,C68A,
 C45A,C69A,C44A), C51A(C50A,C49A,C48A,C47A,N3A)
;
_olex2_submission_special_instructions 'No special instructions were received'
_oxdiff_exptl_absorpt_empirical_details
;
Empirical correction (ABSPACK) includes:
- Absorption correction using spherical harmonics
- Frame scaling
;
_oxdiff_exptl_absorpt_empirical_full_max 1.329
_oxdiff_exptl_absorpt_empirical_full_min 0.586

loop_
_space_group_symop_operation_xyz
'x, y, z'
'-x, -y, z+1/2'
'x, -y, -z'
'-x, y, -z+1/2'
'x+1/2, y+1/2, z'
'-x+1/2, -y+1/2, z+1/2'
'x+1/2, -y+1/2, -z'
'-x+1/2, y+1/2, -z+1/2'

loop_
_atom_site_label
_atom_site_type_symbol
_atom_site_fract_x
_atom_site_fract_y
_atom_site_fract_z
_atom_site_U_iso_or_equiv
_atom_site_adp_type
_atom_site_occupancy
_atom_site_site_symmetry_order
_atom_site_calc_flag
_atom_site_refinement_flags_posn
_atom_site_refinement_flags_adp
_atom_site_refinement_flags_occupancy
_atom_site_disorder_assembly
_atom_site_disorder_group
Fe3 Fe 0.34147(4) 0.33580(2) 0.49736(18) 0.0615(4) Uani 1 1 d . U . . .
Fe1 Fe 0.26649(3) 0.29960(2) 0.49869(12) 0.0436(3) Uani 1 1 d . U . . .
Fe2 Fe 0.25311(4) 0.35655(3) 0.50157(17) 0.0594(4) Uani 1 1 d D U . . .
S3 S 0.53278(7) 0.18431(4) -0.11891(17) 0.0425(5) Uani 1 1 d . U . . .
S2 S 0.45164(8) 0.21390(5) -0.12045(19) 0.0510(6) Uani 1 1 d . U . . .
S1 S 0.4574(3) 0.21751(18) 0.1256(7) 0.0507(18) Uani 0.449(10) 1 d D U P A 1
S5 S 0.3906(7) 0.47137(17) 1.1200(8) 0.059(3) Uani 0.53(6) 1 d D U P B 1
S4 S 0.5362(3) 0.19042(19) 0.1215(7) 0.0572(18) Uani 0.449(10) 1 d D U P A 1
S6 S 0.3793(15) 0.4739(4) 0.8744(8) 0.100(8) Uani 0.47(6) 1 d D U P B 2
O1 O 0.28884(18) 0.33220(11) 0.4983(7) 0.0528(13) Uani 1 1 d . U . . .
O12 O 0.3419(3) 0.36158(15) 1.3848(7) 0.069(2) Uani 1 1 d . U . . .
O13 O 0.2803(3) 0.37569(16) 1.3955(7) 0.069(2) Uani 1 1 d . U . . .
O8 O 0.7247(3) 0.19253(15) 0.3817(6) 0.072(2) Uani 1 1 d . U . . .
O5 O 0.3078(2) 0.28864(19) 0.3775(9) 0.086(3) Uani 1 1 d . U . . .
O11 O 0.72546(19) 0.19422(12) -0.3715(6) 0.0481(14) Uani 1 1 d . U . . .
O6 O 0.3487(2) 0.31547(13) -0.3504(6) 0.0559(13) Uani 1 1 d . U . . .
O10 O 0.7118(3) 0.15751(17) -0.4121(11) 0.099(4) Uani 1 1 d . U . . .
O7 O 0.3030(2) 0.28998(14) -0.3782(6) 0.0586(14) Uani 1 1 d . U . . .
O9 O 0.7225(3) 0.15609(16) 0.3579(8) 0.075(2) Uani 1 1 d . U . . .
O4 O 0.3569(2) 0.31139(13) 0.4108(7) 0.0551(15) Uani 1 1 d . U . . .
O3 O 0.3433(3) 0.36108(18) 0.6072(10) 0.085(2) Uani 1 1 d . U . . .
O2 O 0.2821(3) 0.37545(15) 0.6231(7) 0.071(2) Uani 1 1 d . U . . .
N1 N 0.4046(5) 0.3433(6) 0.525(3) 0.093(2) Uani 0.392(15) 1 d . U P C 1
C37 C 0.4184(8) 0.3526(6) 0.624(3) 0.093(2) Uani 0.392(15) 1 d G U P C 1
H37 H 0.4005 0.3588 0.6759 0.112 Uiso 0.392(15) 1 calc R . P C 1
C38 C 0.4582(8) 0.3526(5) 0.646(2) 0.093(2) Uani 0.392(15) 1 d G U P C 1
H38 H 0.4677 0.3589 0.7131 0.112 Uiso 0.392(15) 1 calc R . P C 1
C39 C 0.4843(6) 0.3434(6) 0.569(2) 0.093(2) Uani 0.392(15) 1 d G U P C 1
H39 H 0.5115 0.3434 0.5846 0.112 Uiso 0.392(15) 1 calc R . P C 1
C40 C 0.4705(6) 0.3342(6) 0.471(2) 0.093(2) Uani 0.392(15) 1 d G U P C 1
H40 H 0.4883 0.3279 0.4189 0.112 Uiso 0.392(15) 1 calc R . P C 1
C36 C 0.4306(7) 0.3342(5) 0.449(2) 0.093(2) Uani 0.392(15) 1 d G U P C 1
H36 H 0.4212 0.3279 0.3818 0.111 Uiso 0.392(15) 1 calc R . P C 1
C23 C 0.6760(6) 0.1726(5) 0.2792(18) 0.0615(16) Uani 0.297(10) 1 d . U P A 2
C25 C 0.6759(6) 0.1893(5) 0.1962(19) 0.0618(16) Uani 0.297(10) 1 d G U P A 2
H25 H 0.6979 0.1992 0.1861 0.074 Uiso 0.297(10) 1 calc R . P A 2
C26 C 0.6436(7) 0.1915(4) 0.1278(17) 0.0621(16) Uani 0.297(10) 1 d G U P A 2
H26 H 0.6435 0.2030 0.0711 0.075 Uiso 0.297(10) 1 calc R . P A 2
C20 C 0.6113(6) 0.1770(5) 0.1425(18) 0.0623(17) Uani 0.297(10) 1 d G U P A 2
C21 C 0.6114(6) 0.1603(5) 0.2256(19) 0.0619(17) Uani 0.297(10) 1 d G U P A 2
H21 H 0.5894 0.1504 0.2356 0.074 Uiso 0.297(10) 1 calc R . P A 2
C22 C 0.6438(7) 0.1581(4) 0.2939(17) 0.0613(17) Uani 0.297(10) 1 d G U P A 2
H22 H 0.6439 0.1466 0.3507 0.074 Uiso 0.297(10) 1 calc R . P A 2
C58 C 0.3216(3) 0.39329(13) 1.2676(8) 0.088(2) Uani 1 1 d . U . . .
C60 C 0.3546(3) 0.38913(12) 1.2037(8) 0.089(2) Uani 1 1 d G U . . .
H60 H 0.3680 0.3746 1.2095 0.107 Uiso 1 1 calc R . . . .
C61 C 0.3679(3) 0.40621(14) 1.1313(8) 0.090(2) Uani 1 1 d G U . . .
H61 H 0.3904 0.4034 1.0876 0.108 Uiso 1 1 calc R . . . .
C55 C 0.3482(3) 0.42745(12) 1.1227(8) 0.090(2) Uani 1 1 d G U . . .
C56 C 0.3152(3) 0.43161(13) 1.1866(8) 0.092(2) Uani 1 1 d G U . . .
H56 H 0.3018 0.4461 1.1808 0.110 Uiso 1 1 calc R . . . .
C57 C 0.3019(3) 0.41453(15) 1.2590(8) 0.090(2) Uani 1 1 d G U . . .
H57 H 0.2794 0.4174 1.3027 0.108 Uiso 1 1 calc R . . . .
C31 C 0.7103(3) 0.17653(17) -0.3467(9) 0.0450(17) Uani 1 1 d . U . . .
C14 C 0.3375(6) 0.2972(4) -0.3411(6) 0.0563(14) Uani 0.642(6) 1 d D U P D 1
C59 C 0.3108(3) 0.37610(16) 1.3495(8) 0.0509(19) Uani 1 1 d . U . . .
C18 C 0.5780(3) 0.18148(16) -0.0632(7) 0.0398(16) Uani 1 1 d . U . . .
C62 C 0.3563(2) 0.42790(11) 0.8682(5) 0.057(2) Uani 1 1 d . U . . .
C63 C 0.38306(19) 0.41812(14) 0.7953(6) 0.078(3) Uani 1 1 d G U . . .
H63 H 0.4093 0.4236 0.7942 0.093 Uiso 1 1 calc R . . . .
C42 C 0.3714(2) 0.40041(13) 0.7241(5) 0.066(2) Uani 1 1 d G U . . .
H42 H 0.3896 0.3937 0.6743 0.079 Uiso 1 1 calc R . . . .
C41 C 0.3330(2) 0.39246(12) 0.7257(5) 0.063(2) Uani 1 1 d DG U . . .
C43 C 0.30624(19) 0.40223(16) 0.7986(7) 0.088(3) Uani 1 1 d G U . . .
H43 H 0.2800 0.3968 0.7997 0.105 Uiso 1 1 calc R . . . .
C2AA C 0.3179(2) 0.41995(15) 0.8698(6) 0.084(3) Uani 1 1 d G U . . .
H2AA H 0.2997 0.4266 0.9196 0.101 Uiso 1 1 calc R . . . .
C6 C 0.4052(3) 0.25351(18) 0.1288(9) 0.039(3) Uani 0.512(12) 1 d D U P A 1
C34 C 0.3651(3) 0.2564(2) 0.1167(8) 0.045(4) Uani 0.512(12) 1 d G U P A 1
H34 H 0.3514 0.2480 0.0613 0.054 Uiso 0.512(12) 1 calc R . P A 1
C35 C 0.3450(2) 0.2717(2) 0.1856(9) 0.045(3) Uani 0.512(12) 1 d G U P A 1
H35 H 0.3176 0.2737 0.1774 0.054 Uiso 0.512(12) 1 calc R . P A 1
C3 C 0.3650(3) 0.28397(18) 0.2667(8) 0.037(3) Uani 0.512(12) 1 d DG U P A 1
C5CA C 0.4051(3) 0.2810(2) 0.2788(8) 0.062(5) Uani 0.512(12) 1 d G U P A 1
H5CA H 0.4187 0.2895 0.3342 0.074 Uiso 0.512(12) 1 calc R . P A 1
C5 C 0.4252(2) 0.2658(2) 0.2098(9) 0.042(3) Uani 0.512(12) 1 d G U P A 1
H5 H 0.4526 0.2638 0.2181 0.050 Uiso 0.512(12) 1 calc R . P A 1
C17 C 0.5079(2) 0.19261(16) -0.0026(8) 0.0458(17) Uani 1 1 d D U . . .
C29 C 0.6416(3) 0.16269(16) -0.2923(7) 0.0500(18) Uani 0.625(9) 1 d . U P E 1
H29 H 0.6407 0.1519 -0.3520 0.060 Uiso 0.625(9) 1 calc R . P E 1
C30 C 0.6739(2) 0.17721(17) -0.2791(7) 0.039(2) Uani 0.625(9) 1 d G U P E 1
C32 C 0.6753(2) 0.19292(15) -0.1918(8) 0.0400(16) Uani 0.625(9) 1 d G U P E 1
H32 H 0.6974 0.2028 -0.1828 0.048 Uiso 0.625(9) 1 calc R . P E 1
C33 C 0.6444(3) 0.19411(15) -0.1178(7) 0.0396(16) Uani 0.625(9) 1 d G U P E 1
H33 H 0.6454 0.2048 -0.0582 0.047 Uiso 0.625(9) 1 calc R . P E 1
C27 C 0.6121(2) 0.17959(16) -0.1311(7) 0.033(2) Uani 0.625(9) 1 d G U P E 1
C28 C 0.6107(2) 0.16387(16) -0.2183(9) 0.0500(19) Uani 0.625(9) 1 d G U P E 1
H28 H 0.5887 0.1539 -0.2274 0.060 Uiso 0.625(9) 1 calc R . P E 1
C13 C 0.3579(3) 0.28078(12) -0.2635(7) 0.0409(12) Uani 0.642(6) 1 d D U P D 1
C15 C 0.3855(3) 0.28967(10) -0.1906(7) 0.0421(12) Uani 0.642(6) 1 d G U P D 1
H15 H 0.3906 0.3060 -0.1884 0.051 Uiso 0.642(6) 1 calc R . P D 1
C16 C 0.4056(2) 0.27460(14) -0.1208(7) 0.0417(12) Uani 0.642(6) 1 d G U P D 1
H16 H 0.4245 0.2807 -0.0710 0.050 Uiso 0.642(6) 1 calc R . P D 1
C10 C 0.3982(3) 0.25065(13) -0.1240(7) 0.0409(11) Uani 0.642(6) 1 d DG U P D 1
C11 C 0.3706(3) 0.24177(10) -0.1969(7) 0.0418(11) Uani 0.642(6) 1 d G U P D 1
H11 H 0.3655 0.2254 -0.1990 0.050 Uiso 0.642(6) 1 calc R . P D 1
C12 C 0.3505(2) 0.25683(14) -0.2666(6) 0.0420(12) Uani 0.642(6) 1 d G U P D 1
H12 H 0.3317 0.2508 -0.3164 0.050 Uiso 0.642(6) 1 calc R . P D 1
C8 C 0.4748(3) 0.20458(16) 0.0106(7) 0.0456(18) Uani 1 1 d D U . . .
C7 C 0.4256(3) 0.23709(17) 0.0542(8) 0.0479(19) Uani 1 1 d D U . . .
C9 C 0.4211(3) 0.23315(18) -0.0579(8) 0.0485(18) Uani 1 1 d D U . . .
C2 C 0.3360(2) 0.29381(15) 0.3516(7) 0.0394(14) Uani 1 1 d D U . . .
C1 C 0.3239(4) 0.37365(15) 0.6428(7) 0.065(2) Uani 1 1 d D U . . .
C51 C 0.2379(3) 0.25178(17) 0.4062(7) 0.0599(14) Uani 0.642(6) 1 d . U P D 1
H51 H 0.2308 0.2612 0.3451 0.072 Uiso 0.642(6) 1 calc R . P D 1
N3 N 0.2499(4) 0.26226(13) 0.5037(9) 0.0598(13) Uani 0.642(6) 1 d G U P D 1
C47 C 0.2603(3) 0.24845(17) 0.5931(7) 0.0598(14) Uani 0.642(6) 1 d G U P D 1
H47 H 0.2685 0.2556 0.6598 0.072 Uiso 0.642(6) 1 calc R . P D 1
C48 C 0.2588(3) 0.22416(17) 0.5851(7) 0.0608(14) Uani 0.642(6) 1 d G U P D 1
H48 H 0.2660 0.2147 0.6462 0.073 Uiso 0.642(6) 1 calc R . P D 1
C49 C 0.2469(4) 0.21368(13) 0.4876(9) 0.0611(14) Uani 0.642(6) 1 d G U P D 1
H49 H 0.2458 0.1971 0.4820 0.073 Uiso 0.642(6) 1 calc R . P D 1
C50 C 0.2364(3) 0.22749(18) 0.3981(7) 0.0608(14) Uani 0.642(6) 1 d G U P D 1
H50 H 0.2282 0.2203 0.3315 0.073 Uiso 0.642(6) 1 calc R . P D 1
C19 C 0.5800(3) 0.1828(3) 0.0450(9) 0.073(3) Uani 1 1 d D U . . .
C24 C 0.7065(4) 0.1750(2) 0.3574(9) 0.060(2) Uani 1 1 d . U . . .
C53 C 0.3650(4) 0.44716(18) 0.9567(7) 0.059(2) Uani 1 1 d D U . . .
C54 C 0.3660(5) 0.44743(19) 1.0625(8) 0.066(3) Uani 1 1 d D U . . .
C52 C 0.3889(5) 0.48845(19) 0.9898(10) 0.079(3) Uani 1 1 d D U . . .
C46 C 0.2053(12) 0.3991(7) 0.441(3) 0.128(4) Uani 0.37(4) 1 d . U P F 1
H46 H 0.2129 0.3937 0.3707 0.154 Uiso 0.37(4) 1 calc R . P F 1
C68 C 0.1834(15) 0.4195(7) 0.452(3) 0.128(4) Uani 0.37(4) 1 d G U P F 1
H68 H 0.1759 0.4280 0.3880 0.154 Uiso 0.37(4) 1 calc R . P F 1
C45 C 0.1723(16) 0.4274(6) 0.555(3) 0.128(4) Uani 0.37(4) 1 d G U P F 1
H45 H 0.1573 0.4413 0.5623 0.154 Uiso 0.37(4) 1 calc R . P F 1
C69 C 0.1832(15) 0.4149(7) 0.648(3) 0.128(4) Uani 0.37(4) 1 d G U P F 1
H69 H 0.1756 0.4203 0.7192 0.154 Uiso 0.37(4) 1 calc R . P F 1
C44 C 0.2051(15) 0.3945(6) 0.638(3) 0.128(4) Uani 0.37(4) 1 d G U P F 1
H44 H 0.2126 0.3860 0.7018 0.154 Uiso 0.37(4) 1 calc R . P F 1
N2 N 0.2162(14) 0.3866(7) 0.535(4) 0.128(4) Uani 0.37(4) 1 d DG U P F 1
C29A C 0.6678(5) 0.1567(2) -0.1936(16) 0.0493(19) Uani 0.375(9) 1 d . U P E 2
H29A H 0.6816 0.1423 -0.1969 0.059 Uiso 0.375(9) 1 calc R . P E 2
C30A C 0.6789(4) 0.1753(3) -0.2605(14) 0.043(4) Uani 0.375(9) 1 d G U P E 2
C32A C 0.6588(5) 0.1964(2) -0.2557(13) 0.0395(16) Uani 0.375(9) 1 d G U P E 2
H32A H 0.6664 0.2091 -0.3014 0.047 Uiso 0.375(9) 1 calc R . P E 2
C33A C 0.6274(4) 0.1990(2) -0.1840(14) 0.0396(16) Uani 0.375(9) 1 d G U P E 2
H33A H 0.6136 0.2134 -0.1807 0.048 Uiso 0.375(9) 1 calc R . P E 2
C27A C 0.6163(5) 0.1804(3) -0.1171(14) 0.041(4) Uani 0.375(9) 1 d G U P E 2
C28A C 0.6364(5) 0.1592(2) -0.1219(14) 0.0494(19) Uani 0.375(9) 1 d G U P E 2
H28A H 0.6288 0.1465 -0.0761 0.059 Uiso 0.375(9) 1 calc R U P E 2
C15A C 0.4028(4) 0.2750(3) -0.2929(10) 0.0406(13) Uani 0.358(6) 1 d . U P D 2
H15A H 0.4171 0.2822 -0.3506 0.049 Uiso 0.358(6) 1 calc R . P D 2
C13A C 0.3629(4) 0.2791(3) -0.2824(11) 0.0411(12) Uani 0.358(6) 1 d DG U P D 2
C12A C 0.3420(3) 0.2684(3) -0.1980(12) 0.0411(12) Uani 0.358(6) 1 d G U P D 2
H12A H 0.3147 0.2712 -0.1908 0.049 Uiso 0.358(6) 1 calc R . P D 2
C11A C 0.3610(4) 0.2538(3) -0.1241(11) 0.0410(11) Uani 0.358(6) 1 d G U P D 2
H11A H 0.3467 0.2465 -0.0664 0.049 Uiso 0.358(6) 1 calc R . P D 2
C10A C 0.4009(4) 0.2497(3) -0.1346(11) 0.0409(12) Uani 0.358(6) 1 d DG U P D 2
C16A C 0.4218(3) 0.2603(3) -0.2190(12) 0.0405(12) Uani 0.358(6) 1 d G U P D 2
H16A H 0.4490 0.2575 -0.2262 0.049 Uiso 0.358(6) 1 calc R . P D 2
C3A C 0.3567(4) 0.27705(16) 0.2710(8) 0.034(3) Uani 0.488(12) 1 d D U P A 2
C4A C 0.3495(4) 0.25307(17) 0.2730(11) 0.062(6) Uani 0.488(12) 1 d G U P A 2
H4A H 0.3314 0.2468 0.3243 0.075 Uiso 0.488(12) 1 calc R . P A 2
C5A C 0.3689(4) 0.23832(13) 0.2002(13) 0.066(6) Uani 0.488(12) 1 d G U P A 2
H5A H 0.3640 0.2219 0.2016 0.079 Uiso 0.488(12) 1 calc R . P A 2
C6A C 0.3954(4) 0.24756(19) 0.1252(12) 0.059(5) Uani 0.488(12) 1 d DG U P A 2
C34A C 0.4026(4) 0.2715(2) 0.1231(11) 0.064(6) Uani 0.488(12) 1 d G U P A 2
H34A H 0.4207 0.2779 0.0719 0.077 Uiso 0.488(12) 1 calc R . P A 2
C35A C 0.3832(4) 0.28629(14) 0.1960(10) 0.047(4) Uani 0.488(12) 1 d G U P A 2
H35A H 0.3881 0.3027 0.1946 0.056 Uiso 0.488(12) 1 calc R . P A 2
C1AA C 0.2752(4) 0.3470(2) 0.1025(9) 0.123(3) Uani 1 1 d . U . . .
H1AA H 0.2630 0.3509 0.1702 0.147 Uiso 1 1 calc R . . . .
C66 C 0.3087(4) 0.3332(2) 0.1019(9) 0.123(3) Uani 1 1 d G U . . .
H66 H 0.3194 0.3277 0.1692 0.148 Uiso 1 1 calc R . . . .
C67 C 0.3265(3) 0.32739(19) 0.0029(13) 0.124(3) Uani 1 1 d G U . . .
H67 H 0.3494 0.3179 0.0025 0.148 Uiso 1 1 calc R . . . .
C64 C 0.3109(4) 0.3354(2) -0.0956(9) 0.123(3) Uani 1 1 d G U . . .
H64 H 0.3230 0.3315 -0.1633 0.148 Uiso 1 1 calc R . . . .
C4 C 0.2774(4) 0.3493(2) -0.0950(9) 0.123(3) Uani 1 1 d G U . . .
H4 H 0.2667 0.3548 -0.1623 0.147 Uiso 1 1 calc R . . . .
N65 N 0.2596(3) 0.35506(17) 0.0041(12) 0.123(3) Uani 1 1 d G U . . .
C2BA C 0.4703(11) 0.2628(7) 0.390(3) 0.122(7) Uiso 0.358(6) 1 d . U P D 1
H2BA H 0.4655 0.2602 0.3137 0.146 Uiso 0.358(6) 1 calc R . P D 1
N1BA N 0.4961(10) 0.2804(6) 0.422(3) 0.119(7) Uiso 0.358(6) 1 d G U P D 1
C0AA C 0.5032(10) 0.2843(5) 0.533(3) 0.120(7) Uiso 0.358(6) 1 d G U P D 1
H0AA H 0.5208 0.2962 0.5550 0.144 Uiso 0.358(6) 1 calc R . P D 1
C9AA C 0.4844(12) 0.2706(7) 0.612(3) 0.121(7) Uiso 0.358(6) 1 d G U P D 1
H9AA H 0.4892 0.2733 0.6875 0.145 Uiso 0.358(6) 1 calc R . P D 1
C8AA C 0.4586(11) 0.2531(6) 0.579(3) 0.123(7) Uiso 0.358(6) 1 d G U P D 1
H8AA H 0.4458 0.2438 0.6331 0.147 Uiso 0.358(6) 1 calc R . P D 1
C7AA C 0.4516(10) 0.2492(6) 0.468(3) 0.123(7) Uiso 0.358(6) 1 d G U P D 1
H7AA H 0.4340 0.2372 0.4462 0.148 Uiso 0.358(6) 1 calc R . P D 1
N1A N 0.4052(4) 0.3432(3) 0.5364(17) 0.093(2) Uani 0.608(15) 1 d . U P C 2
C37A C 0.4168(5) 0.3440(4) 0.6458(15) 0.093(2) Uani 0.608(15) 1 d G U P C 2
H37A H 0.3989 0.3398 0.7023 0.111 Uiso 0.608(15) 1 calc R . P C 2
C38A C 0.4545(5) 0.3510(4) 0.6727(12) 0.093(2) Uani 0.608(15) 1 d G U P C 2
H38A H 0.4625 0.3516 0.7475 0.112 Uiso 0.608(15) 1 calc R . P C 2
C39A C 0.4807(4) 0.3571(3) 0.5901(15) 0.093(2) Uani 0.608(15) 1 d G U P C 2
H39A H 0.5065 0.3619 0.6084 0.112 Uiso 0.608(15) 1 calc R . P C 2
C40A C 0.4691(4) 0.3563(3) 0.4807(14) 0.093(2) Uani 0.608(15) 1 d G U P C 2
H40A H 0.4870 0.3604 0.4242 0.112 Uiso 0.608(15) 1 calc R . P C 2
C36A C 0.4314(5) 0.3493(4) 0.4538(13) 0.093(2) Uani 0.608(15) 1 d G U P C 2
H36A H 0.4235 0.3487 0.3790 0.112 Uiso 0.608(15) 1 calc R . P C 2
S4A S 0.5291(2) 0.17975(16) 0.1199(6) 0.0577(16) Uani 0.551(10) 1 d D U P A 2
S1A S 0.4462(2) 0.20953(14) 0.1125(6) 0.0522(17) Uani 0.551(10) 1 d D U P A 2
S6A S 0.3969(6) 0.4692(2) 0.8929(16) 0.072(4) Uani 0.53(6) 1 d D U P B 1
S5A S 0.3769(11) 0.4732(3) 1.1193(11) 0.077(5) Uani 0.47(6) 1 d D U P B 2
C20A C 0.6125(3) 0.1826(2) 0.1227(8) 0.0624(16) Uani 0.703(10) 1 d . U P A 1
C21A C 0.6364(3) 0.16293(17) 0.1180(8) 0.0620(16) Uani 0.703(10) 1 d G U P A 1
H21A H 0.6310 0.1508 0.0669 0.074 Uiso 0.703(10) 1 calc R . P A 1
C22A C 0.6684(3) 0.16107(18) 0.1881(8) 0.0619(16) Uani 0.703(10) 1 d G U P A 1
H22A H 0.6847 0.1476 0.1850 0.074 Uiso 0.703(10) 1 calc R . P A 1
C23A C 0.6763(3) 0.1789(2) 0.2629(8) 0.0609(16) Uani 0.703(10) 1 d G U P A 1
C25A C 0.6524(3) 0.19853(18) 0.2675(8) 0.0621(16) Uani 0.703(10) 1 d G U P A 1
H25A H 0.6579 0.2107 0.3186 0.074 Uiso 0.703(10) 1 calc R . P A 1
C26A C 0.6205(3) 0.20040(17) 0.1974(8) 0.0623(16) Uani 0.703(10) 1 d G U P A 1
H26A H 0.6041 0.2138 0.2006 0.075 Uiso 0.703(10) 1 calc R . P A 1
C14A C 0.3412(13) 0.2950(7) -0.359(2) 0.0561(15) Uani 0.358(6) 1 d D U P D 2
N2A N 0.2113(8) 0.3850(4) 0.514(2) 0.128(4) Uani 0.63(4) 1 d D U P F 2
C46A C 0.1963(8) 0.3961(5) 0.4213(19) 0.128(4) Uani 0.63(4) 1 d G U P F 2
H46A H 0.2052 0.3917 0.3503 0.154 Uiso 0.63(4) 1 calc R . P F 2
C68A C 0.1684(9) 0.4136(4) 0.4327(17) 0.128(4) Uani 0.63(4) 1 d G U P F 2
H68A H 0.1582 0.4212 0.3694 0.154 Uiso 0.63(4) 1 calc R . P F 2
C45A C 0.1555(8) 0.4201(4) 0.5367(19) 0.128(4) Uani 0.63(4) 1 d G U P F 2
H45A H 0.1364 0.4320 0.5445 0.154 Uiso 0.63(4) 1 calc R . P F 2
C69A C 0.1704(8) 0.4089(4) 0.6293(17) 0.128(4) Uani 0.63(4) 1 d G U P F 2
H69A H 0.1615 0.4133 0.7004 0.154 Uiso 0.63(4) 1 calc R . P F 2
C44A C 0.1983(9) 0.3914(4) 0.618(2) 0.128(4) Uani 0.63(4) 1 d G U P F 2
H44A H 0.2085 0.3838 0.6812 0.154 Uiso 0.63(4) 1 calc R . P F 2
C51A C 0.2155(5) 0.2518(3) 0.5271(18) 0.0610(14) Uani 0.358(6) 1 d . U P D 2
H51A H 0.1931 0.2604 0.5491 0.073 Uiso 0.358(6) 1 calc R . P D 2
C50A C 0.2139(5) 0.2274(3) 0.5221(18) 0.0617(14) Uani 0.358(6) 1 d G U P D 2
H50A H 0.1905 0.2195 0.5406 0.074 Uiso 0.358(6) 1 calc R . P D 2
C49A C 0.2467(6) 0.2148(2) 0.490(2) 0.0612(14) Uani 0.358(6) 1 d G U P D 2
H49A H 0.2456 0.1982 0.4864 0.073 Uiso 0.358(6) 1 calc R . P D 2
C48A C 0.2811(5) 0.2265(3) 0.4628(19) 0.0615(14) Uani 0.358(6) 1 d G U P D 2
H48A H 0.3035 0.2178 0.4408 0.074 Uiso 0.358(6) 1 calc R . P D 2
C47A C 0.2826(5) 0.2508(3) 0.4678(18) 0.0610(14) Uani 0.358(6) 1 d G U P D 2
H47A H 0.3061 0.2588 0.4493 0.073 Uiso 0.358(6) 1 calc R . P D 2
N3A N 0.2498(6) 0.2634(2) 0.5000(19) 0.0600(14) Uani 0.358(6) 1 d G U P D 2

loop_
_atom_site_aniso_label
_atom_site_aniso_U_11
_atom_site_aniso_U_22
_atom_site_aniso_U_33
_atom_site_aniso_U_23
_atom_site_aniso_U_13
_atom_site_aniso_U_12
Fe3 0.0467(7) 0.0559(8) 0.0820(11) 0.0391(9) 0.0021(8) 0.0002(5)
Fe1 0.0446(6) 0.0558(7) 0.0306(6) -0.0082(6) 0.0026(6) -0.0005(5)
Fe2 0.0456(7) 0.0665(9) 0.0661(10) -0.0366(8) -0.0022(8) -0.0008(6)
S3 0.0449(12) 0.0680(14) 0.0147(9) 0.0035(9) 0.0010(8) 0.0102(10)
S2 0.0706(15) 0.0656(14) 0.0170(10) 0.0079(9) -0.0031(9) 0.0060(12)
S1 0.054(4) 0.070(4) 0.028(2) 0.002(2) 0.000(2) 0.018(3)
S5 0.124(8) 0.031(3) 0.021(3) -0.0015(17) -0.005(3) 0.025(3)
S4 0.051(3) 0.083(5) 0.038(2) -0.001(3) 0.001(2) 0.004(3)
S6 0.20(2) 0.071(5) 0.031(3) 0.004(3) -0.014(5) -0.038(9)
O1 0.057(3) 0.061(3) 0.040(3) -0.006(3) 0.010(3) -0.004(2)
O12 0.074(4) 0.076(4) 0.056(5) 0.044(4) 0.015(3) 0.008(3)
O13 0.091(4) 0.077(5) 0.041(4) 0.023(4) 0.000(3) 0.015(3)
O8 0.113(6) 0.078(4) 0.025(3) 0.014(3) -0.031(4) -0.013(4)
O5 0.055(3) 0.119(5) 0.084(6) -0.059(5) 0.035(4) -0.026(3)
O11 0.045(3) 0.053(3) 0.047(4) 0.007(3) 0.004(3) 0.004(2)
O6 0.063(3) 0.067(3) 0.038(3) 0.016(2) -0.010(2) -0.007(2)
O10 0.105(7) 0.072(4) 0.119(7) -0.035(5) 0.064(6) -0.036(4)
O7 0.062(3) 0.070(3) 0.044(3) 0.021(2) -0.013(2) -0.009(2)
O9 0.072(5) 0.076(4) 0.078(6) -0.010(4) -0.037(4) 0.007(3)
O4 0.048(3) 0.062(3) 0.055(3) 0.012(2) 0.006(3) -0.001(2)
O3 0.108(5) 0.075(4) 0.072(5) 0.009(3) 0.003(4) -0.020(3)
O2 0.100(4) 0.066(4) 0.045(4) -0.022(3) -0.009(3) -0.016(3)
N1 0.075(3) 0.105(5) 0.098(6) -0.009(4) 0.002(3) -0.003(3)
C37 0.076(3) 0.105(5) 0.098(6) -0.008(4) 0.002(3) -0.003(3)
C38 0.076(3) 0.106(5) 0.098(6) -0.008(4) 0.002(3) -0.003(3)
C39 0.076(3) 0.106(5) 0.098(6) -0.008(4) 0.002(3) -0.003(3)
C40 0.076(3) 0.106(5) 0.098(6) -0.008(4) 0.002(3) -0.003(3)
C36 0.076(3) 0.105(5) 0.098(6) -0.008(4) 0.002(3) -0.003(3)
C23 0.065(3) 0.095(4) 0.025(3) -0.010(3) -0.007(2) 0.016(3)
C25 0.065(3) 0.095(4) 0.025(3) -0.010(3) -0.008(2) 0.016(3)
C26 0.065(3) 0.096(4) 0.025(3) -0.009(3) -0.008(2) 0.016(3)
C20 0.065(3) 0.096(4) 0.025(3) -0.009(3) -0.008(2) 0.016(3)
C21 0.065(3) 0.096(4) 0.025(3) -0.009(3) -0.008(3) 0.016(3)
C22 0.064(3) 0.095(4) 0.025(3) -0.010(3) -0.008(2) 0.016(3)
C58 0.146(5) 0.061(3) 0.058(3) 0.020(3) 0.032(3) 0.023(3)
C60 0.147(5) 0.060(3) 0.060(3) 0.019(3) 0.034(3) 0.021(3)
C61 0.149(5) 0.060(3) 0.060(3) 0.017(3) 0.035(4) 0.020(3)
C55 0.151(5) 0.060(3) 0.059(3) 0.016(3) 0.031(3) 0.019(3)
C56 0.151(5) 0.063(3) 0.062(3) 0.019(3) 0.032(3) 0.021(3)
C57 0.148(5) 0.063(3) 0.060(3) 0.019(3) 0.031(3) 0.023(3)
C31 0.041(3) 0.047(3) 0.047(4) 0.006(3) -0.001(3) 0.004(2)
C14 0.062(3) 0.068(3) 0.040(3) 0.018(2) -0.011(2) -0.007(2)
C59 0.081(4) 0.042(4) 0.030(4) -0.001(3) -0.009(3) 0.003(3)
C18 0.047(3) 0.046(4) 0.026(3) 0.006(2) -0.002(2) 0.006(2)
C62 0.106(5) 0.054(4) 0.011(3) 0.002(3) -0.008(3) -0.012(4)
C63 0.101(6) 0.084(6) 0.048(5) -0.028(5) -0.005(4) -0.016(4)
C42 0.107(5) 0.073(5) 0.018(4) -0.004(4) -0.002(3) -0.025(4)
C41 0.105(5) 0.069(4) 0.014(3) 0.013(3) -0.009(3) -0.027(4)
C43 0.121(6) 0.100(7) 0.043(5) -0.016(5) 0.005(4) -0.030(5)
C2AA 0.111(6) 0.090(7) 0.050(6) -0.017(5) -0.003(4) -0.021(4)
C6 0.033(5) 0.052(6) 0.033(5) 0.012(5) -0.001(3) 0.002(4)
C34 0.036(5) 0.059(7) 0.039(6) 0.004(5) -0.005(4) 0.007(4)
C35 0.036(5) 0.053(7) 0.045(5) 0.005(5) 0.000(4) 0.004(4)
C3 0.034(3) 0.040(4) 0.037(3) 0.009(2) 0.000(2) 0.003(2)
C5CA 0.037(4) 0.078(10) 0.070(9) -0.023(9) -0.010(4) 0.011(4)
C5 0.039(5) 0.047(6) 0.039(6) 0.011(5) -0.009(4) 0.013(4)
C17 0.049(3) 0.065(4) 0.023(3) 0.001(3) -0.003(3) 0.008(3)
C29 0.050(3) 0.054(3) 0.046(4) -0.005(3) 0.005(3) 0.002(3)
C30 0.046(4) 0.040(5) 0.030(4) 0.011(4) -0.006(3) 0.007(3)
C32 0.041(3) 0.048(3) 0.030(3) 0.006(3) -0.008(2) 0.005(2)
C33 0.042(3) 0.048(3) 0.029(3) 0.006(3) -0.009(2) 0.005(2)
C27 0.039(3) 0.037(4) 0.024(4) 0.009(3) -0.006(3) 0.013(3)
C28 0.050(3) 0.055(3) 0.044(4) -0.007(3) 0.004(3) 0.001(3)
C13 0.049(2) 0.052(2) 0.022(2) 0.0034(18) -0.003(2) -0.0093(19)
C15 0.050(2) 0.053(2) 0.024(2) 0.0035(19) -0.003(2) -0.009(2)
C16 0.050(2) 0.052(2) 0.023(2) 0.0031(19) -0.003(2) -0.008(2)
C10 0.049(2) 0.052(2) 0.022(2) 0.0033(18) -0.003(2) -0.0085(19)
C11 0.050(2) 0.052(2) 0.023(2) 0.0026(18) -0.003(2) -0.009(2)
C12 0.050(2) 0.052(2) 0.023(2) 0.0029(18) -0.003(2) -0.008(2)
C8 0.056(3) 0.066(4) 0.015(3) 0.002(3) 0.001(3) 0.013(3)
C7 0.052(4) 0.062(4) 0.030(3) 0.010(2) -0.001(2) 0.012(3)
C9 0.054(4) 0.059(3) 0.033(3) 0.007(2) -0.004(2) -0.001(3)
C2 0.032(3) 0.050(3) 0.036(3) 0.020(2) 0.001(2) 0.015(2)
C1 0.096(4) 0.074(4) 0.026(4) 0.015(3) -0.009(3) -0.022(3)
C51 0.076(3) 0.064(3) 0.039(3) -0.006(2) 0.018(3) -0.008(2)
N3 0.075(3) 0.064(3) 0.040(3) -0.006(2) 0.019(3) -0.008(2)
C47 0.076(3) 0.064(3) 0.039(3) -0.005(2) 0.019(3) -0.008(2)
C48 0.078(3) 0.065(3) 0.039(3) -0.004(2) 0.018(3) -0.009(2)
C49 0.079(3) 0.065(3) 0.040(3) -0.004(2) 0.019(3) -0.009(2)
C50 0.078(3) 0.065(3) 0.040(3) -0.005(2) 0.018(3) -0.009(2)
C19 0.052(4) 0.142(9) 0.024(3) -0.001(3) -0.002(2) 0.015(4)
C24 0.073(5) 0.074(4) 0.033(4) -0.005(3) -0.014(4) 0.007(3)
C53 0.110(7) 0.050(3) 0.015(3) 0.003(2) -0.004(3) -0.008(4)
C54 0.136(7) 0.051(3) 0.011(3) 0.002(2) -0.004(3) 0.010(4)
C52 0.159(9) 0.053(4) 0.025(3) 0.003(3) -0.021(4) -0.003(4)
C46 0.140(7) 0.124(6) 0.119(8) -0.070(5) -0.043(6) 0.059(6)
C68 0.140(7) 0.124(6) 0.119(8) -0.070(5) -0.043(6) 0.058(6)
C45 0.141(7) 0.125(6) 0.120(8) -0.070(5) -0.043(6) 0.058(6)
C69 0.140(7) 0.124(6) 0.120(8) -0.071(5) -0.043(6) 0.058(6)
C44 0.140(7) 0.124(6) 0.120(8) -0.071(5) -0.043(6) 0.058(6)
N2 0.140(7) 0.124(6) 0.120(8) -0.071(5) -0.043(6) 0.058(6)
C29A 0.050(4) 0.052(3) 0.046(4) -0.001(3) 0.005(3) 0.004(3)
C30A 0.035(6) 0.049(5) 0.044(7) 0.006(4) -0.007(6) 0.006(4)
C32A 0.041(3) 0.048(3) 0.030(3) 0.006(3) -0.008(2) 0.006(3)
C33A 0.041(3) 0.049(3) 0.030(3) 0.006(3) -0.008(2) 0.005(3)
C27A 0.048(5) 0.049(5) 0.025(7) 0.001(4) -0.001(5) 0.006(4)
C28A 0.050(4) 0.052(3) 0.046(4) -0.003(3) 0.004(3) 0.004(3)
C15A 0.049(3) 0.051(2) 0.022(2) 0.004(2) -0.003(2) -0.010(2)
C13A 0.049(3) 0.052(2) 0.022(2) 0.003(2) -0.003(2) -0.009(2)
C12A 0.049(2) 0.052(2) 0.022(2) 0.0034(19) -0.003(2) -0.009(2)
C11A 0.049(2) 0.052(2) 0.022(2) 0.0032(19) -0.003(2) -0.0084(19)
C10A 0.049(2) 0.052(2) 0.022(2) 0.0032(19) -0.003(2) -0.008(2)
C16A 0.048(3) 0.051(2) 0.022(2) 0.003(2) -0.003(2) -0.009(2)
C3A 0.033(4) 0.039(3) 0.030(3) 0.014(2) 0.002(2) 0.005(2)
C4A 0.078(11) 0.043(4) 0.065(10) 0.012(4) 0.034(9) 0.004(4)
C5A 0.094(11) 0.041(6) 0.063(10) 0.016(5) 0.035(9) 0.015(5)
C6A 0.074(9) 0.053(6) 0.049(7) 0.023(4) 0.019(7) 0.017(5)
C34A 0.082(11) 0.053(5) 0.056(9) 0.019(4) 0.035(9) 0.016(5)
C35A 0.055(7) 0.044(5) 0.041(7) 0.025(4) 0.017(6) 0.010(4)
C1AA 0.176(7) 0.110(5) 0.083(5) -0.019(5) -0.009(6) -0.045(5)
C66 0.175(7) 0.111(5) 0.083(5) -0.018(5) -0.008(6) -0.044(5)
C67 0.175(7) 0.112(5) 0.084(5) -0.017(5) -0.006(6) -0.045(5)
C64 0.175(7) 0.111(5) 0.083(5) -0.017(5) -0.006(6) -0.046(5)
C4 0.176(7) 0.110(5) 0.083(5) -0.017(5) -0.007(6) -0.046(5)
N65 0.176(7) 0.110(5) 0.082(5) -0.018(5) -0.007(6) -0.045(5)
N1A 0.076(3) 0.105(5) 0.098(6) -0.009(4) 0.002(3) -0.002(3)
C37A 0.076(3) 0.105(5) 0.098(6) -0.009(4) 0.002(3) -0.003(3)
C38A 0.077(3) 0.106(5) 0.098(6) -0.008(4) 0.002(3) -0.003(3)
C39A 0.076(3) 0.106(5) 0.098(6) -0.008(4) 0.002(3) -0.002(3)
C40A 0.076(3) 0.106(5) 0.098(6) -0.008(4) 0.002(3) -0.003(3)
C36A 0.076(3) 0.106(5) 0.098(6) -0.009(4) 0.002(3) -0.003(3)
S4A 0.049(3) 0.083(5) 0.041(2) 0.001(3) 0.0039(19) 0.001(3)
S1A 0.054(4) 0.070(4) 0.033(2) 0.005(2) 0.003(2) 0.019(3)
S6A 0.124(8) 0.054(4) 0.037(4) -0.001(3) -0.005(4) -0.012(4)
S5A 0.147(15) 0.051(4) 0.034(3) -0.001(3) -0.012(5) 0.023(5)
C20A 0.065(3) 0.096(4) 0.026(3) -0.009(3) -0.008(2) 0.016(3)
C21A 0.065(3) 0.096(4) 0.025(3) -0.009(3) -0.008(2) 0.016(3)
C22A 0.065(3) 0.095(4) 0.025(3) -0.010(3) -0.008(2) 0.016(3)
C23A 0.064(3) 0.095(4) 0.024(3) -0.010(3) -0.007(2) 0.016(3)
C25A 0.065(3) 0.096(4) 0.026(3) -0.010(3) -0.008(2) 0.016(3)
C26A 0.065(3) 0.096(4) 0.025(3) -0.009(3) -0.008(2) 0.016(3)
C14A 0.062(3) 0.068(3) 0.039(3) 0.018(3) -0.011(3) -0.008(3)
N2A 0.140(7) 0.124(6) 0.120(8) -0.070(5) -0.043(6) 0.059(6)
C46A 0.140(7) 0.124(6) 0.120(8) -0.071(5) -0.043(6) 0.058(6)
C68A 0.140(7) 0.124(6) 0.119(8) -0.071(5) -0.043(6) 0.059(6)
C45A 0.141(7) 0.125(6) 0.120(8) -0.071(5) -0.043(6) 0.058(6)
C69A 0.141(7) 0.125(6) 0.120(8) -0.070(5) -0.043(6) 0.058(6)
C44A 0.140(7) 0.124(6) 0.120(8) -0.070(5) -0.043(6) 0.058(6)
C51A 0.077(3) 0.065(3) 0.040(3) -0.005(2) 0.018(3) -0.008(2)
C50A 0.079(3) 0.066(3) 0.040(3) -0.004(2) 0.018(3) -0.009(3)
C49A 0.079(3) 0.065(3) 0.040(3) -0.004(2) 0.019(3) -0.009(3)
C48A 0.079(3) 0.066(3) 0.040(3) -0.004(2) 0.018(3) -0.009(3)
C47A 0.077(3) 0.065(3) 0.040(3) -0.005(2) 0.018(3) -0.008(2)
N3A 0.076(3) 0.064(3) 0.040(3) -0.005(2) 0.019(3) -0.008(2)

loop_
_atom_type_symbol
_atom_type_description
_atom_type_scat_dispersion_real
_atom_type_scat_dispersion_imag
_atom_type_scat_source
C C 0.0030 0.0020 'International Tables Vol C Tables 4.2.6.8 and 6.1.1.4'
H H 0.0000 0.0000 'International Tables Vol C Tables 4.2.6.8 and 6.1.1.4'
Fe Fe 0.3430 0.8030 'International Tables Vol C Tables 4.2.6.8 and 6.1.1.4'
N N 0.0060 0.0030 'International Tables Vol C Tables 4.2.6.8 and 6.1.1.4'
O O 0.0100 0.0060 'International Tables Vol C Tables 4.2.6.8 and 6.1.1.4'
S S 0.1190 0.1170 'International Tables Vol C Tables 4.2.6.8 and 6.1.1.4'

loop_
_geom_angle_atom_site_label_1
_geom_angle_atom_site_label_2
_geom_angle_atom_site_label_3
_geom_angle
_geom_angle_site_symmetry_1
_geom_angle_site_symmetry_3
O1 Fe3 O12 95.4(4) . 1_554
O1 Fe3 O6 92.7(3) . 1_556
O1 Fe3 O4 101.8(3) . .
O1 Fe3 O3 96.3(4) . .
O1 Fe3 N1 169.7(9) . .
O1 Fe3 N1A 166.8(6) . .
O12 Fe3 O6 163.6(4) 1_554 1_556
O12 Fe3 N1 87.5(9) 1_554 .
O12 Fe3 N1A 90.0(6) 1_554 .
O6 Fe3 N1 82.2(9) 1_556 .
O6 Fe3 N1A 79.2(5) 1_556 .
O4 Fe3 O12 99.4(4) . 1_554
O4 Fe3 O6 92.9(3) . 1_556
O4 Fe3 O3 160.6(4) . .
O4 Fe3 N1 87.5(8) . .
O4 Fe3 N1A 89.1(6) . .
O3 Fe3 O12 85.8(4) . 1_554
O3 Fe3 O6 79.1(4) . 1_556
O3 Fe3 N1 74.0(9) . .
O3 Fe3 N1A 72.1(6) . .
O1 Fe1 O8 93.6(3) . 7_456
O1 Fe1 O5 91.0(3) . .
O1 Fe1 O11 95.5(3) . 7_455
O1 Fe1 O7 91.0(3) . 1_556
O1 Fe1 N3 172.5(4) . .
O1 Fe1 N3A 173.1(6) . .
O8 Fe1 O5 175.3(4) 7_456 .
O8 Fe1 O11 91.1(3) 7_456 7_455
O8 Fe1 N3 90.7(4) 7_456 .
O8 Fe1 N3A 91.1(6) 7_456 .
O5 Fe1 N3 84.7(4) . .
O5 Fe1 N3A 84.2(6) . .
O11 Fe1 O5 89.0(4) 7_455 .
O11 Fe1 N3 90.6(4) 7_455 .
O11 Fe1 N3A 89.4(7) 7_455 .
O7 Fe1 O8 88.0(4) 1_556 7_456
O7 Fe1 O5 91.4(4) 1_556 .
O7 Fe1 O11 173.4(3) 1_556 7_455
O7 Fe1 N3 82.9(4) 1_556 .
O7 Fe1 N3A 84.1(7) 1_556 .
O1 Fe2 O13 95.3(3) . 1_554
O1 Fe2 O10 99.0(3) . 7_455
O1 Fe2 O9 95.0(3) . 7_456
O1 Fe2 O2 95.1(4) . .
O1 Fe2 N2 169.3(11) . .
O1 Fe2 N2A 177.3(8) . .
O13 Fe2 O10 102.0(5) 1_554 7_455
O13 Fe2 O9 164.8(4) 1_554 7_456
O13 Fe2 O2 87.3(3) 1_554 .
O13 Fe2 N2 87.5(17) 1_554 .
O13 Fe2 N2A 86.6(10) 1_554 .
O10 Fe2 O9 87.4(5) 7_455 7_456
O10 Fe2 O2 162.2(5) 7_455 .
O10 Fe2 N2 90.4(13) 7_455 .
O10 Fe2 N2A 82.4(8) 7_455 .
O9 Fe2 N2 80.4(17) 7_456 .
O9 Fe2 N2A 82.7(9) 7_456 .
O2 Fe2 O9 80.7(4) . 7_456
O2 Fe2 N2 74.7(12) . .
O2 Fe2 N2A 83.0(8) . .
C18 S3 C17 98.6(4) . .
C9 S2 C8 93.6(4) . .
C8 S1 C7 94.9(6) . .
C54 S5 C52 93.0(7) . .
C17 S4 C19 91.7(6) . .
C52 S6 C53 90.4(7) . .
Fe3 O1 Fe1 118.9(3) . .
Fe3 O1 Fe2 124.8(4) . .
Fe2 O1 Fe1 116.3(3) . .
C59 O12 Fe3 129.1(7) . 1_556
C59 O13 Fe2 138.7(8) . 1_556
C24 O8 Fe1 134.3(7) . 7_556
C2 O5 Fe1 136.7(8) . .
C31 O11 Fe1 128.6(7) . 7
C14 O6 Fe3 122.7(8) . 1_554
C14A O6 Fe3 114.6(12) . 1_554
C31 O10 Fe2 133.5(8) . 7
C14 O7 Fe1 135.6(8) . 1_554
C14A O7 Fe1 131.5(10) . 1_554
C24 O9 Fe2 121.9(8) . 7_556
C2 O4 Fe3 133.1(6) . .
C1 O3 Fe3 138.5(11) . .
C1 O2 Fe2 123.3(6) . .
C37 N1 Fe3 122.3(15) . .
C37 N1 C36 120.0 . .
C36 N1 Fe3 116.5(15) . .
C38 C37 N1 120.0 . .
C37 C38 C39 120.0 . .
C40 C39 C38 120.0 . .
C39 C40 C36 120.0 . .
C40 C36 N1 120.0 . .
C25 C23 C22 120.0 . .
C25 C23 C24 114.9(17) . .
C22 C23 C24 123.8(16) . .
C23 C25 C26 120.0 . .
C25 C26 C20 120.0 . .
C26 C20 C19 107.9(15) . .
C21 C20 C26 120.0 . .
C21 C20 C19 132.0(15) . .
C20 C21 C22 120.0 . .
C21 C22 C23 120.0 . .
C60 C58 C57 120.0 . .
C60 C58 C59 118.5(7) . .
C57 C58 C59 121.3(7) . .
C58 C60 C61 120.0 . .
C60 C61 C55 120.0 . .
C61 C55 C54 120.4(8) . .
C56 C55 C61 120.0 . .
C56 C55 C54 118.5(7) . .
C55 C56 C57 120.0 . .
C56 C57 C58 120.0 . .
O11 C31 O10 121.5(10) . .
O11 C31 C30 119.2(9) . .
O11 C31 C30A 122.4(10) . .
O10 C31 C30 112.3(8) . .
O10 C31 C30A 113.8(10) . .
O6 C14 O7 124.0(10) . .
O6 C14 C13 119.2(18) . .
O7 C14 C13 115.6(17) . .
O12 C59 C58 114.5(10) . .
O13 C59 O12 120.5(9) . .
O13 C59 C58 124.3(10) . .
C27 C18 S3 121.3(7) . .
C19 C18 S3 116.1(9) . .
C19 C18 C27 122.4(10) . .
C19 C18 C27A 113.7(12) . .
C27A C18 S3 129.8(10) . .
C63 C62 C2AA 120.0 . .
C63 C62 C53 126.5(7) . .
C2AA C62 C53 113.4(7) . .
C62 C63 C42 120.0 . .
C41 C42 C63 120.0 . .
C42 C41 C43 120.0 . .
C42 C41 C1 114.6(7) . .
C43 C41 C1 125.3(7) . .
C41 C43 C2AA 120.0 . .
C43 C2AA C62 120.0 . .
C34 C6 C5 120.0 . .
C34 C6 C7 118.4(8) . .
C5 C6 C7 121.6(8) . .
C6 C34 C35 120.0 . .
C34 C35 C3 120.0 . .
C35 C3 C5CA 120.0 . .
C35 C3 C2 110.1(7) . .
C5CA C3 C2 127.5(7) . .
C5 C5CA C3 120.0 . .
C5CA C5 C6 120.0 . .
S3 C17 S4 113.9(5) . .
S3 C17 S4A 111.5(5) . .
C8 C17 S3 131.5(8) . .
C8 C17 S4 113.1(8) . .
C8 C17 S4A 116.6(8) . .
C30 C29 C28 120.0 . .
C29 C30 C31 125.7(7) . .
C29 C30 C32 120.0 . .
C32 C30 C31 114.2(7) . .
C30 C32 C33 120.0 . .
C27 C33 C32 120.0 . .
C33 C27 C18 122.4(7) . .
C28 C27 C18 117.4(7) . .
C28 C27 C33 120.0 . .
C27 C28 C29 120.0 . .
C15 C13 C14 119.3(12) . .
C15 C13 C12 120.0 . .
C12 C13 C14 120.7(11) . .
C16 C15 C13 120.0 . .
C10 C16 C15 120.0 . .
C16 C10 C11 120.0 . .
C16 C10 C9 122.8(7) . .
C11 C10 C9 117.0(7) . .
C10 C11 C12 120.0 . .
C11 C12 C13 120.0 . .
S1 C8 S2 115.8(5) . .
C17 C8 S2 113.9(7) . .
C17 C8 S1 128.6(8) . .
C17 C8 S1A 134.6(8) . .
S1A C8 S2 110.7(5) . .
C6 C7 S1 112.7(8) . .
C9 C7 S1 116.3(9) . .
C9 C7 C6 130.7(10) . .
C9 C7 C6A 124.3(11) . .
C9 C7 S1A 106.2(8) . .
C6A C7 S1A 112.6(8) . .
C10 C9 S2 120.7(7) . .
C7 C9 S2 118.5(8) . .
C7 C9 C10 118.4(10) . .
C7 C9 C10A 124.1(12) . .
C10A C9 S2 114.4(9) . .
O5 C2 O4 120.2(10) . .
O5 C2 C3 133.4(10) . .
O5 C2 C3A 115.9(10) . .
O4 C2 C3 105.8(7) . .
O4 C2 C3A 121.7(8) . .
O3 C1 O2 126.2(9) . .
O3 C1 C41 128.6(13) . .
O2 C1 C41 105.2(9) . .
N3 C51 C50 120.0 . .
C51 N3 Fe1 117.9(5) . .
C47 N3 Fe1 120.2(6) . .
C47 N3 C51 120.0 . .
N3 C47 C48 120.0 . .
C49 C48 C47 120.0 . .
C48 C49 C50 120.0 . .
C49 C50 C51 120.0 . .
C20 C19 S4A 103.0(11) . .
C18 C19 S4 118.8(10) . .
C18 C19 C20 138.3(14) . .
C18 C19 S4A 114.2(10) . .
C18 C19 C20A 133.2(12) . .
C20A C19 S4 107.3(8) . .
O8 C24 O9 120.0(12) . .
O8 C24 C23 128.5(15) . .
O8 C24 C23A 113.8(10) . .
O9 C24 C23 104.3(15) . .
O9 C24 C23A 115.3(10) . .
C62 C53 S6 104.5(6) . .
C62 C53 S6A 107.6(7) . .
C54 C53 S6 120.9(10) . .
C54 C53 C62 134.4(10) . .
C54 C53 S6A 113.5(12) . .
C55 C54 S5 126.7(8) . .
C55 C54 S5A 124.3(9) . .
C53 C54 S5 114.9(11) . .
C53 C54 C55 118.3(12) . .
C53 C54 S5A 115.6(11) . .
S6 C52 S5A 116.2(8) . .
C52 C52 S5 110.9(12) 3_567 .
C52 C52 S6 130.3(16) 3_567 .
C52 C52 S6A 142.5(14) 3_567 .
C52 C52 S5A 107.8(13) 3_567 .
S6A C52 S5 105.0(12) . .
C68 C46 N2 120.0 . .
C46 C68 C45 120.0 . .
C69 C45 C68 120.0 . .
C44 C69 C45 120.0 . .
C69 C44 N2 120.0 . .
C46 N2 Fe2 114(2) . .
C44 N2 Fe2 126(2) . .
C44 N2 C46 120.0 . .
C30A C29A C28A 120.0 . .
C29A C30A C31 129.9(10) . .
C32A C30A C31 110.1(11) . .
C32A C30A C29A 120.0 . .
C30A C32A C33A 120.0 . .
C27A C33A C32A 120.0 . .
C33A C27A C18 118.3(11) . .
C28A C27A C18 120.0(10) . .
C28A C27A C33A 120.0 . .
C27A C28A C29A 120.0 . .
C13A C15A C16A 120.0 . .
C15A C13A C12A 120.0 . .
C15A C13A C14A 122.0(19) . .
C12A C13A C14A 118.0(19) . .
C13A C12A C11A 120.0 . .
C12A C11A C10A 120.0 . .
C11A C10A C9 120.1(10) . .
C16A C10A C9 119.9(10) . .
C16A C10A C11A 120.0 . .
C10A C16A C15A 120.0 . .
C4A C3A C2 121.1(7) . .
C4A C3A C35A 120.0 . .
C35A C3A C2 118.9(7) . .
C3A C4A C5A 120.0 . .
C6A C5A C4A 120.0 . .
C5A C6A C7 133.5(8) . .
C5A C6A C34A 120.0 . .
C34A C6A C7 105.4(8) . .
C35A C34A C6A 120.0 . .
C34A C35A C3A 120.0 . .
C66 C1AA N65 120.0 . .
C67 C66 C1AA 120.0 . .
C66 C67 C64 120.0 . .
C4 C64 C67 120.0 . .
C64 C4 N65 120.0 . .
C4 N65 C1AA 120.0 . .
N1BA C2BA C7AA 120.0 . .
C0AA N1BA C2BA 120.0 . .
N1BA C0AA C9AA 120.0 . .
C0AA C9AA C8AA 120.0 . .
C7AA C8AA C9AA 120.0 . .
C8AA C7AA C2BA 120.0 . .
C37A N1A Fe3 118.7(10) . .
C37A N1A C36A 120.0 . .
C36A N1A Fe3 120.9(10) . .
N1A C37A C38A 120.0 . .
C39A C38A C37A 120.0 . .
C38A C39A C40A 120.0 . .
C36A C40A C39A 120.0 . .
C40A C36A N1A 120.0 . .
C17 S4A C19 86.4(5) . .
C8 S1A C7 94.9(5) . .
C52 S6A C53 93.1(8) . .
C54 S5A C52 96.4(8) . .
C21A C20A C19 115.4(9) . .
C21A C20A C26A 120.0 . .
C26A C20A C19 124.6(9) . .
C20A C21A C22A 120.0 . .
C23A C22A C21A 120.0 . .
C22A C23A C24 120.7(7) . .
C25A C23A C24 118.2(7) . .
C25A C23A C22A 120.0 . .
C23A C25A C26A 120.0 . .
C25A C26A C20A 120.0 . .
O6 C14A O7 115(2) . .
O6 C14A C13A 116(3) . .
O7 C14A C13A 117(3) . .
C46A N2A Fe2 121.8(12) . .
C46A N2A C44A 120.0 . .
C44A N2A Fe2 118.1(12) . .
C68A C46A N2A 120.0 . .
C45A C68A C46A 120.0 . .
C68A C45A C69A 120.0 . .
C44A C69A C45A 120.0 . .
C69A C44A N2A 120.0 . .
C50A C51A N3A 120.0 . .
C49A C50A C51A 120.0 . .
C50A C49A C48A 120.0 . .
C47A C48A C49A 120.0 . .
C48A C47A N3A 120.0 . .
C51A N3A Fe1 133.5(10) . .
C47A N3A Fe1 106.5(10) . .
C47A N3A C51A 120.0 . .

loop_
_geom_bond_atom_site_label_1
_geom_bond_atom_site_label_2
_geom_bond_distance
_geom_bond_site_symmetry_2
Fe3 O1 1.812(6) .
Fe3 O12 2.010(7) 1_554
Fe3 O6 2.199(7) 1_556
Fe3 O4 1.823(8) .
Fe3 O3 1.967(12) .
Fe3 N1 2.227(19) .
Fe3 N1A 2.271(12) .
Fe1 O1 2.011(6) .
Fe1 O8 2.090(8) 7_456
Fe1 O5 2.136(8) .
Fe1 O11 2.119(7) 7_455
Fe1 O7 2.025(7) 1_556
Fe1 N3 2.205(8) .
Fe1 N3A 2.139(14) .
Fe2 O1 1.851(7) .
Fe2 O13 1.928(9) 1_554
Fe2 O10 1.955(9) 7_455
Fe2 O9 2.130(9) 7_456
Fe2 O2 2.082(8) .
Fe2 N2 2.167(8) .
Fe2 N2A 2.167(8) .
S3 C18 1.696(9) .
S3 C17 1.718(10) .
S2 C8 1.859(9) .
S2 C9 1.696(11) .
S1 C8 1.689(12) .
S1 C7 1.785(12) .
S5 C54 1.750(16) .
S5 C52 1.861(15) .
S4 C17 1.799(12) .
S4 C19 1.816(14) .
S6 C53 1.889(15) .
S6 C52 1.663(15) .
O12 Fe3 2.010(7) 1_556
O12 C59 1.414(13) .
O13 Fe2 1.928(9) 1_556
O13 C59 1.187(14) .
O8 Fe1 2.090(8) 7_556
O8 C24 1.212(15) .
O5 C2 1.055(11) .
O11 Fe1 2.119(7) 7
O11 C31 1.175(12) .
O6 Fe3 2.199(7) 1_554
O6 C14 1.11(3) .
O6 C14A 1.20(5) .
O10 Fe2 1.955(9) 7
O10 C31 1.346(14) .
O7 Fe1 2.025(7) 1_554
O7 C14 1.33(3) .
O7 C14A 1.36(5) .
O9 Fe2 2.130(9) 7_556
O9 C24 1.213(15) .
O4 C2 1.427(12) .
O3 C1 1.068(15) .
O2 C1 1.453(17) .
N1 C37 1.3900 .
N1 C36 1.3900 .
C37 C38 1.3900 .
C38 C39 1.3900 .
C39 C40 1.3900 .
C40 C36 1.3900 .
C23 C25 1.3900 .
C23 C22 1.3900 .
C23 C24 1.42(2) .
C25 C26 1.3900 .
C26 C20 1.3900 .
C20 C21 1.3900 .
C20 C19 1.633(19) .
C21 C22 1.3900 .
C58 C60 1.3900 .
C58 C57 1.3900 .
C58 C59 1.446(12) .
C60 C61 1.3900 .
C61 C55 1.3900 .
C55 C56 1.3900 .
C55 C54 1.486(13) .
C56 C57 1.3900 .
C31 C30 1.492(12) .
C31 C30A 1.501(15) .
C14 C13 1.502(11) .
C18 C27 1.435(11) .
C18 C19 1.320(13) .
C18 C27A 1.466(15) .
C62 C63 1.3900 .
C62 C2AA 1.3900 .
C62 C53 1.567(11) .
C63 C42 1.3900 .
C42 C41 1.3900 .
C41 C43 1.3900 .
C41 C1 1.505(3) .
C43 C2AA 1.3900 .
C6 C34 1.3900 .
C6 C5 1.3900 .
C6 C7 1.479(11) .
C34 C35 1.3900 .
C35 C3 1.3900 .
C3 C5CA 1.3900 .
C3 C2 1.538(11) .
C5CA C5 1.3900 .
C17 C8 1.332(12) .
C17 S4A 1.813(12) .
C29 C30 1.3900 .
C29 C28 1.3900 .
C30 C32 1.3900 .
C32 C33 1.3900 .
C33 C27 1.3900 .
C27 C28 1.3900 .
C13 C15 1.3900 .
C13 C12 1.3900 .
C15 C16 1.3900 .
C16 C10 1.3900 .
C10 C11 1.3900 .
C10 C9 1.503(11) .
C11 C12 1.3900 .
C8 S1A 1.604(11) .
C7 C9 1.391(13) .
C7 C6A 1.472(12) .
C7 S1A 1.862(12) .
C9 C10A 1.496(11) .
C2 C3A 1.543(11) .
C51 N3 1.3900 .
C51 C50 1.3900 .
N3 C47 1.3900 .
C47 C48 1.3900 .
C48 C49 1.3900 .
C49 C50 1.3900 .
C19 S4A 1.971(14) .
C19 C20A 1.459(13) .
C24 C23A 1.560(12) .
C53 C54 1.287(13) .
C53 S6A 1.838(14) .
C54 S5A 1.664(17) .
C52 C52 1.34(2) 3_567
C52 S6A 1.634(15) .
C52 S5A 1.847(18) .
C46 C68 1.3900 .
C46 N2 1.3900 .
C68 C45 1.3900 .
C45 C69 1.3900 .
C69 C44 1.3900 .
C44 N2 1.3900 .
C29A C30A 1.3900 .
C29A C28A 1.3900 .
C30A C32A 1.3900 .
C32A C33A 1.3900 .
C33A C27A 1.3900 .
C27A C28A 1.3900 .
C15A C13A 1.3900 .
C15A C16A 1.3900 .
C13A C12A 1.3900 .
C13A C14A 1.498(14) .
C12A C11A 1.3900 .
C11A C10A 1.3900 .
C10A C16A 1.3900 .
C3A C4A 1.3900 .
C3A C35A 1.3900 .
C4A C5A 1.3900 .
C5A C6A 1.3900 .
C6A C34A 1.3900 .
C34A C35A 1.3900 .
C1AA C66 1.3900 .
C1AA N65 1.3900 .
C66 C67 1.3900 .
C67 C64 1.3900 .
C64 C4 1.3900 .
C4 N65 1.3900 .
C2BA N1BA 1.3900 .
C2BA C7AA 1.3900 .
N1BA C0AA 1.3900 .
C0AA C9AA 1.3900 .
C9AA C8AA 1.3900 .
C8AA C7AA 1.3900 .
N1A C37A 1.3900 .
N1A C36A 1.3900 .
C37A C38A 1.3900 .
C38A C39A 1.3900 .
C39A C40A 1.3900 .
C40A C36A 1.3900 .
C20A C21A 1.3900 .
C20A C26A 1.3900 .
C21A C22A 1.3900 .
C22A C23A 1.3900 .
C23A C25A 1.3900 .
C25A C26A 1.3900 .
N2A C46A 1.3900 .
N2A C44A 1.3900 .
C46A C68A 1.3900 .
C68A C45A 1.3900 .
C45A C69A 1.3900 .
C69A C44A 1.3900 .
C51A C50A 1.3900 .
C51A N3A 1.3900 .
C50A C49A 1.3900 .
C49A C48A 1.3900 .
C48A C47A 1.3900 .
C47A N3A 1.3900 .

loop_
_geom_torsion_atom_site_label_1
_geom_torsion_atom_site_label_2
_geom_torsion_atom_site_label_3
_geom_torsion_atom_site_label_4
_geom_torsion
_geom_torsion_site_symmetry_1
_geom_torsion_site_symmetry_4
Fe3 O12 C59 O13 8.2(16) 1_556 .
Fe3 O12 C59 C58 179.0(8) 1_556 .
Fe3 O6 C14 O7 -41.4(8) 1_554 .
Fe3 O6 C14 C13 151.7(7) 1_554 .
Fe3 O6 C14A O7 -67(3) 1_554 .
Fe3 O6 C14A C13A 151.3(19) 1_554 .
Fe3 O4 C2 O5 -26.2(14) . .
Fe3 O4 C2 C3 161.6(7) . .
Fe3 O4 C2 C3A 171.4(7) . .
Fe3 O3 C1 O2 5(2) . .
Fe3 O3 C1 C41 -177.4(8) . .
Fe3 N1 C37 C38 167(2) . .
Fe3 N1 C36 C40 -168(2) . .
Fe3 N1A C37A C38A -172.9(12) . .
Fe3 N1A C36A C40A 172.7(12) . .
Fe1 O8 C24 O9 -40.6(19) 7_556 .
Fe1 O8 C24 C23 173.9(16) 7_556 .
Fe1 O8 C24 C23A 176.8(8) 7_556 .
Fe1 O5 C2 O4 6(2) . .
Fe1 O5 C2 C3 175.9(10) . .
Fe1 O5 C2 C3A 169.8(11) . .
Fe1 O11 C31 O10 -12.7(15) 7 .
Fe1 O11 C31 C30 -161.3(7) 7 .
Fe1 O11 C31 C30A -174.4(10) 7 .
Fe1 O7 C14 O6 27.1(10) 1_554 .
Fe1 O7 C14 C13 -165.6(8) 1_554 .
Fe1 O7 C14A O6 59(4) 1_554 .
Fe1 O7 C14A C13A -160.3(14) 1_554 .
Fe1 N3 C47 C48 -163.8(8) . .
Fe2 O13 C59 O12 -12.9(19) 1_556 .
Fe2 O13 C59 C58 177.1(9) 1_556 .
Fe2 O10 C31 O11 40.5(19) 7 .
Fe2 O10 C31 C30 -168.9(10) 7 .
Fe2 O10 C31 C30A -156.3(12) 7 .
Fe2 O9 C24 O8 53.9(16) 7_556 .
Fe2 O9 C24 C23 -153.3(12) 7_556 .
Fe2 O9 C24 C23A -164.0(8) 7_556 .
Fe2 O2 C1 O3 -9.6(17) . .
Fe2 O2 C1 C41 172.4(6) . .
Fe2 N2A C46A C68A 178(2) . .
Fe2 N2A C44A C69A -177.6(19) . .
S3 C18 C27 C33 127.2(7) . .
S3 C18 C27 C28 -47.3(10) . .
S3 C18 C19 S4 -6.3(18) . .
S3 C18 C19 C20 166(2) . .
S3 C18 C19 S4A 14.8(16) . .
S3 C18 C19 C20A -176.0(14) . .
S3 C18 C27A C33A 57.9(15) . .
S3 C18 C27A C28A -107.4(12) . .
S3 C17 C8 S2 -0.1(13) . .
S3 C17 C8 S1 -164.3(8) . .
S3 C17 C8 S1A 168.2(8) . .
S3 C17 S4A C19 33.9(7) . .
S2 C8 S1A C7 -35.5(7) . .
S2 C9 C10A C11A 134.0(9) . .
S2 C9 C10A C16A -43.6(14) . .
S1 C7 C9 S2 -10.9(13) . .
S1 C7 C9 C10 -173.5(8) . .
S5 C52 S6A C53 42.3(18) . .
S4 C17 C8 S2 164.7(6) . .
S4 C17 C8 S1 0.5(13) . .
S4 C19 C20A C21A 131.5(9) . .
S4 C19 C20A C26A -48.9(14) . .
S6 C53 C54 C55 170(2) . .
S6 C53 C54 S5A 5(2) . .
S6 C52 S5A C54 8(4) . .
O1 Fe3 O4 C2 2.6(8) . .
O12 Fe3 O1 Fe1 136.8(5) 1_554 .
O12 Fe3 O1 Fe2 -44.4(6) 1_554 .
O12 Fe3 O4 C2 -94.9(8) 1_554 .
O13 Fe2 O1 Fe3 42.8(6) 1_554 .
O13 Fe2 O1 Fe1 -138.4(5) 1_554 .
O8 C24 C23A C22A 146.4(10) . .
O8 C24 C23A C25A -45.8(14) . .
O5 C2 C3A C4A -29.9(14) . .
O5 C2 C3A C35A 150.6(12) . .
O11 C31 C30 C29 140.7(9) . .
O11 C31 C30 C32 -44.0(12) . .
O11 C31 C30A C29A -154.3(11) . .
O11 C31 C30A C32A 28.3(16) . .
O6 Fe3 O1 Fe1 -57.5(5) 1_556 .
O6 Fe3 O1 Fe2 121.2(5) 1_556 .
O6 Fe3 O4 C2 96.0(8) 1_556 .
O6 C14 C13 C15 11.6(10) . .
O6 C14 C13 C12 -166.1(6) . .
O10 Fe2 O1 Fe3 145.9(6) 7_455 .
O10 Fe2 O1 Fe1 -35.4(6) 7_455 .
O10 C31 C30 C29 -10.6(13) . .
O10 C31 C30 C32 164.6(9) . .
O10 C31 C30A C29A 42.7(18) . .
O10 C31 C30A C32A -134.7(11) . .
O7 C14 C13 C15 -156.3(7) . .
O7 C14 C13 C12 25.9(9) . .
O9 Fe2 O1 Fe3 -126.0(5) 7_456 .
O9 Fe2 O1 Fe1 52.8(5) 7_456 .
O9 C24 C23A C22A 2.0(16) . .
O9 C24 C23A C25A 169.8(10) . .
O4 Fe3 O1 Fe1 36.0(5) . .
O4 Fe3 O1 Fe2 -145.2(5) . .
O4 C2 C3A C4A 133.2(9) . .
O4 C2 C3A C35A -46.2(12) . .
O3 Fe3 O1 Fe1 -136.8(5) . .
O3 Fe3 O1 Fe2 41.9(6) . .
O3 Fe3 O4 C2 160.9(10) . .
O2 Fe2 O1 Fe3 -44.9(6) . .
O2 Fe2 O1 Fe1 133.9(5) . .
N1 Fe3 O1 Fe1 -117(5) . .
N1 Fe3 O1 Fe2 61(5) . .
N1 Fe3 O4 C2 178.0(12) . .
N1 C37 C38 C39 0.0 . .
C37 N1 C36 C40 0.0 . .
C37 C38 C39 C40 0.0 . .
C38 C39 C40 C36 0.0 . .
C39 C40 C36 N1 0.0 . .
C36 N1 C37 C38 0.0 . .
C23 C25 C26 C20 0.0 . .
C25 C23 C22 C21 0.0 . .
C25 C23 C24 O8 24(2) . .
C25 C23 C24 O9 -125.7(15) . .
C25 C26 C20 C21 0.0 . .
C25 C26 C20 C19 -176(2) . .
C26 C20 C21 C22 0.0 . .
C26 C20 C19 C18 64(3) . .
C26 C20 C19 S4A -143.2(12) . .
C20 C21 C22 C23 0.0 . .
C21 C20 C19 C18 -112(3) . .
C21 C20 C19 S4A 41(2) . .
C22 C23 C25 C26 0.0 . .
C22 C23 C24 O8 -143.0(17) . .
C22 C23 C24 O9 67(2) . .
C58 C60 C61 C55 0.0 . .
C60 C58 C57 C56 0.0 . .
C60 C58 C59 O12 22.7(12) . .
C60 C58 C59 O13 -166.8(10) . .
C60 C61 C55 C56 0.0 . .
C60 C61 C55 C54 168.3(11) . .
C61 C55 C56 C57 0.0 . .
C61 C55 C54 S5 -99.5(14) . .
C61 C55 C54 C53 77.6(17) . .
C61 C55 C54 S5A -118.8(19) . .
C55 C56 C57 C58 0.0 . .
C55 C54 S5A C52 -171.1(13) . .
C56 C55 C54 S5 69.0(17) . .
C56 C55 C54 C53 -113.9(14) . .
C56 C55 C54 S5A 50(2) . .
C57 C58 C60 C61 0.0 . .
C57 C58 C59 O12 -151.3(9) . .
C57 C58 C59 O13 19.2(16) . .
C31 C30 C32 C33 -175.5(9) . .
C31 C30A C32A C33A 177.7(15) . .
C14 C13 C15 C16 -177.8(10) . .
C14 C13 C12 C11 177.8(10) . .
C59 C58 C60 C61 -174.1(12) . .
C59 C58 C57 C56 173.9(12) . .
C18 S3 C17 S4 -8.6(7) . .
C18 S3 C17 C8 156.0(10) . .
C18 S3 C17 S4A -31.2(7) . .
C18 C27 C28 C29 174.7(9) . .
C18 C19 C20A C21A -58(2) . .
C18 C19 C20A C26A 121.7(18) . .
C18 C27A C28A C29A 165.0(17) . .
C62 C63 C42 C41 0.0 . .
C62 C53 C54 S5 162.6(14) . .
C62 C53 C54 C55 -15(3) . .
C62 C53 C54 S5A -179.8(18) . .
C62 C53 S6A C52 164.8(11) . .
C63 C62 C2AA C43 0.0 . .
C63 C62 C53 S6 65(2) . .
C63 C62 C53 C54 -111.3(19) . .
C63 C62 C53 S6A 42.4(13) . .
C63 C42 C41 C43 0.0 . .
C63 C42 C41 C1 178.7(7) . .
C42 C41 C43 C2AA 0.0 . .
C42 C41 C1 O3 27.1(16) . .
C42 C41 C1 O2 -155.1(7) . .
C41 C43 C2AA C62 0.0 . .
C43 C41 C1 O3 -154.4(12) . .
C43 C41 C1 O2 23.5(10) . .
C2AA C62 C63 C42 0.0 . .
C2AA C62 C53 S6 -117.9(19) . .
C2AA C62 C53 C54 66(2) . .
C2AA C62 C53 S6A -140.1(10) . .
C6 C34 C35 C3 0.0 . .
C6 C7 C9 S2 176.2(9) . .
C6 C7 C9 C10 13.6(17) . .
C34 C6 C5 C5CA 0.0 . .
C34 C6 C7 S1 -132.2(8) . .
C34 C6 C7 C9 40.9(15) . .
C34 C35 C3 C5CA 0.0 . .
C34 C35 C3 C2 -163.8(9) . .
C35 C3 C5CA C5 0.0 . .
C35 C3 C2 O5 25.9(16) . .
C35 C3 C2 O4 -163.4(7) . .
C3 C5CA C5 C6 0.0 . .
C5CA C3 C2 O5 -136.3(13) . .
C5CA C3 C2 O4 34.3(10) . .
C5 C6 C34 C35 0.0 . .
C5 C6 C7 S1 47.5(11) . .
C5 C6 C7 C9 -139.3(11) . .
C17 S3 C18 C27 -166.3(8) . .
C17 S3 C18 C19 9.0(12) . .
C17 S3 C18 C27A -163.2(11) . .
C17 S4 C19 C18 0.2(15) . .
C17 S4 C19 C20A 172.4(11) . .
C17 C8 S1A C7 156.0(11) . .
C29 C30 C32 C33 0.0 . .
C30 C29 C28 C27 0.0 . .
C30 C32 C33 C27 0.0 . .
C32 C33 C27 C18 -174.4(9) . .
C32 C33 C27 C28 0.0 . .
C33 C27 C28 C29 0.0 . .
C27 C18 C19 S4 169.0(9) . .
C27 C18 C19 C20A -1(3) . .
C28 C29 C30 C31 175.0(10) . .
C28 C29 C30 C32 0.0 . .
C13 C15 C16 C10 0.0 . .
C15 C13 C12 C11 0.0 . .
C15 C16 C10 C11 0.0 . .
C15 C16 C10 C9 174.8(10) . .
C16 C10 C11 C12 0.0 . .
C16 C10 C9 S2 -111.0(8) . .
C16 C10 C9 C7 51.2(13) . .
C10 C11 C12 C13 0.0 . .
C11 C10 C9 S2 63.9(10) . .
C11 C10 C9 C7 -133.9(9) . .
C12 C13 C15 C16 0.0 . .
C8 S2 C9 C10 168.3(8) . .
C8 S2 C9 C7 6.1(9) . .
C8 S2 C9 C10A 167.3(10) . .
C8 S1 C7 C6 -176.5(8) . .
C8 S1 C7 C9 9.3(11) . .
C8 C17 S4A C19 -152.1(9) . .
C7 S1 C8 S2 -5.0(9) . .
C7 S1 C8 C17 158.9(10) . .
C7 C6 C34 C35 179.7(11) . .
C7 C6 C5 C5CA -179.7(11) . .
C7 C9 C10A C11A -66.0(16) . .
C7 C9 C10A C16A 116.4(13) . .
C7 C6A C34A C35A -169.4(12) . .
C9 S2 C8 S1 0.6(8) . .
C9 S2 C8 C17 -165.7(8) . .
C9 S2 C8 S1A 23.2(7) . .
C9 C10 C11 C12 -175.1(9) . .
C9 C7 C6A C5A 101.8(16) . .
C9 C7 C6A C34A -90.8(11) . .
C9 C7 S1A C8 39.1(9) . .
C9 C10A C16A C15A 177.6(16) . .
C2 C3 C5CA C5 160.7(10) . .
C2 C3A C4A C5A -179.4(12) . .
C2 C3A C35A C34A 179.4(12) . .
C1 C41 C43 C2AA -178.5(8) . .
C51 N3 C47 C48 0.0 . .
N3 C51 C50 C49 0.0 . .
N3 C47 C48 C49 0.0 . .
C47 C48 C49 C50 0.0 . .
C48 C49 C50 C51 0.0 . .
C50 C51 N3 Fe1 164.2(8) . .
C50 C51 N3 C47 0.0 . .
C19 S4 C17 S3 5.7(9) . .
C19 S4 C17 C8 -161.8(9) . .
C19 C20 C21 C22 175(3) . .
C19 C18 C27 C33 -47.9(15) . .
C19 C18 C27 C28 137.6(12) . .
C19 C18 C27A C33A -114.6(14) . .
C19 C18 C27A C28A 80.2(16) . .
C19 C20A C21A C22A 179.6(12) . .
C19 C20A C26A C25A -179.6(13) . .
C24 C23 C25 C26 -167(2) . .
C24 C23 C22 C21 166(2) . .
C24 C23A C25A C26A -167.9(11) . .
C53 S6 C52 C52 -154.9(9) . 3_567
C53 S6 C52 S5A -5(4) . .
C53 C62 C63 C42 177.4(8) . .
C53 C62 C2AA C43 -177.7(7) . .
C53 C54 S5A C52 -7(3) . .
C54 S5 C52 C52 151.8(7) . 3_567
C54 S5 C52 S6A -39.5(17) . .
C54 C55 C56 C57 -168.5(12) . .
C54 C53 S6A C52 -35.4(18) . .
C52 S5 C54 C55 -166.2(13) . .
C52 S5 C54 C53 16.6(17) . .
C52 S6 C53 C62 -176.0(18) . .
C52 S6 C53 C54 1(3) . .
C52 C52 S6A C53 -155.1(9) 3_567 .
C52 C52 S5A C54 163.9(12) 3_567 .
C46 C68 C45 C69 0.0 . .
C68 C46 N2 Fe2 -177(3) . .
C68 C46 N2 C44 0.0 . .
C68 C45 C69 C44 0.0 . .
C45 C69 C44 N2 0.0 . .
C69 C44 N2 Fe2 176(4) . .
C69 C44 N2 C46 0.0 . .
N2 Fe2 O1 Fe3 -62(9) . .
N2 Fe2 O1 Fe1 117(9) . .
N2 C46 C68 C45 0.0 . .
C29A C30A C32A C33A 0.0 . .
C30A C29A C28A C27A 0.0 . .
C30A C32A C33A C27A 0.0 . .
C32A C33A C27A C18 -165.2(16) . .
C32A C33A C27A C28A 0.0 . .
C33A C27A C28A C29A 0.0 . .
C27A C18 C19 C20 -20(3) . .
C27A C18 C19 S4A -171.7(9) . .
C28A C29A C30A C31 -177.2(19) . .
C28A C29A C30A C32A 0.0 . .
C15A C13A C12A C11A 0.0 . .
C15A C13A C14A O6 -70(3) . .
C15A C13A C14A O7 150(2) . .
C13A C15A C16A C10A 0.0 . .
C13A C12A C11A C10A 0.0 . .
C12A C13A C14A O6 110(3) . .
C12A C13A C14A O7 -31(4) . .
C12A C11A C10A C9 -177.6(16) . .
C12A C11A C10A C16A 0.0 . .
C11A C10A C16A C15A 0.0 . .
C16A C15A C13A C12A 0.0 . .
C16A C15A C13A C14A 179(3) . .
C3A C4A C5A C6A 0.0 . .
C4A C3A C35A C34A 0.0 . .
C4A C5A C6A C7 165.9(16) . .
C4A C5A C6A C34A 0.0 . .
C5A C6A C34A C35A 0.0 . .
C6A C7 C9 S2 -161.6(8) . .
C6A C7 C9 C10A 39.2(17) . .
C6A C7 S1A C8 178.2(8) . .
C6A C34A C35A C3A 0.0 . .
C35A C3A C4A C5A 0.0 . .
C1AA C66 C67 C64 0.0 . .
C66 C1AA N65 C4 0.0 . .
C66 C67 C64 C4 0.0 . .
C67 C64 C4 N65 0.0 . .
C64 C4 N65 C1AA 0.0 . .
N65 C1AA C66 C67 0.0 . .
C2BA N1BA C0AA C9AA 0.0 . .
N1BA C2BA C7AA C8AA 0.0 . .
N1BA C0AA C9AA C8AA 0.0 . .
C0AA C9AA C8AA C7AA 0.0 . .
C9AA C8AA C7AA C2BA 0.0 . .
C7AA C2BA N1BA C0AA 0.0 . .
N1A Fe3 O1 Fe1 -109(2) . .
N1A Fe3 O1 Fe2 70(3) . .
N1A Fe3 O4 C2 175.2(9) . .
N1A C37A C38A C39A 0.0 . .
C37A N1A C36A C40A 0.0 . .
C37A C38A C39A C40A 0.0 . .
C38A C39A C40A C36A 0.0 . .
C39A C40A C36A N1A 0.0 . .
C36A N1A C37A C38A 0.0 . .
S4A C17 C8 S2 -172.6(6) . .
S4A C17 C8 S1A -4.3(15) . .
S1A C7 C9 S2 -28.6(11) . .
S1A C7 C9 C10A 172.2(10) . .
S1A C7 C6A C5A -28.7(15) . .
S1A C7 C6A C34A 138.7(8) . .
S6A C53 C54 S5 10.0(18) . .
S6A C53 C54 C55 -167.4(11) . .
C20A C21A C22A C23A 0.0 . .
C21A C20A C26A C25A 0.0 . .
C21A C22A C23A C24 167.6(12) . .
C21A C22A C23A C25A 0.0 . .
C22A C23A C25A C26A 0.0 . .
C23A C25A C26A C20A 0.0 . .
C26A C20A C21A C22A 0.0 . .
C14A C13A C12A C11A -179(3) . .
N2A C46A C68A C45A 0.0 . .
C46A N2A C44A C69A 0.0 . .
C46A C68A C45A C69A 0.0 . .
C68A C45A C69A C44A 0.0 . .
C45A C69A C44A N2A 0.0 . .
C44A N2A C46A C68A 0.0 . .
C51A C50A C49A C48A 0.0 . .
C50A C51A N3A Fe1 -178(2) . .
C50A C51A N3A C47A 0.0 . .
C50A C49A C48A C47A 0.0 . .
C49A C48A C47A N3A 0.0 . .
C48A C47A N3A Fe1 178.8(15) . .
C48A C47A N3A C51A 0.0 . .
N3A C51A C50A C49A 0.0 . .

loop_
_smtbx_masks_void_nr
_smtbx_masks_void_average_x
_smtbx_masks_void_average_y
_smtbx_masks_void_average_z
_smtbx_masks_void_volume
_smtbx_masks_void_count_electrons
1 -0.627 0.000 -0.985 5348.2 787.4
2 -0.799 0.500 -0.910 5348.2 787.4

loop_
_twin_individual_id
_twin_individual_mass_fraction_refined
1 0.51(4)
2 0.49(4)
